data_4306159
loop_
_publ_author_name
'Igor O. Koshevoy'
'Antti J. Karttunen'
'Sergey P. Tunik'
'Matti Haukka'
'Stanislav I. Selivanov'
'Alexei S. Melnikov'
'Pavel Yu. Serdobintsev'
'Mikhail A. Khodorkovskiy'
'Tapani A. Pakkanen'

_publ_section_title
;
Supramolecular Luminescent Gold(I)-Copper(I) Complexes: Self-Assembly of
the AuxCuy Clusters inside the [Au3(diphosphine)3]3+ Triangles
;
_journal_name_full 'Inorganic Chemistry'
_journal_page_first 9478
_journal_page_last 9488
_journal_paper_doi 10.1021/ic801073k
_journal_volume 47
_journal_year 2008
_chemical_formula_moiety '(C138 H102 Au6 Cu2 P6), 3.5(C3 H6 O), 2(F6 P)'
_chemical_formula_sum 'C148.5 H123 Au6 Cu2 F12 O3.5 P8'
_chemical_formula_weight 3748.11
_chemical_name_systematic
; 
 ? 
;
_space_group_IT_number 14
_symmetry_cell_setting monoclinic
_symmetry_space_group_name_Hall '-P 2yn'
_symmetry_space_group_name_H-M 'P 1 21/n 1'
_atom_sites_solution_hydrogens geom
_atom_sites_solution_primary direct
_atom_sites_solution_secondary difmap
_audit_creation_method SHELXL-97
_cell_angle_alpha 90.00
_cell_angle_beta 103.810(12)
_cell_angle_gamma 90.00
_cell_formula_units_Z 4
_cell_length_a 17.745(3)
_cell_length_b 23.499(5)
_cell_length_c 33.893(9)
_cell_measurement_reflns_used 13150
_cell_measurement_temperature 120(2)
_cell_measurement_theta_max 26.02
_cell_measurement_theta_min 1.00
_cell_volume 13724(5)
_computing_cell_refinement 'EvalCCD (Duisenberg, 1998-2003)'
_computing_data_collection 'Collect (Bruker AXS BV, 1997-2004)'
_computing_data_reduction 'EvalCCD (Duisenberg, 1998-2003)'
_computing_molecular_graphics 'Diamond v.3.1e (Brandenburg, 2007)'
_computing_publication_material 'SHELXL-97 (Sheldrick, 1997)'
_computing_structure_refinement 'SHELXL-97 (Sheldrick, 1997)'
_computing_structure_solution 'SHELXH-97 (Sheldrick, 1997)'
_diffrn_ambient_temperature 120(2)
_diffrn_detector_area_resol_mean 9
_diffrn_measured_fraction_theta_full 0.996
_diffrn_measured_fraction_theta_max 0.996
_diffrn_measurement_device '95mm CCD camera on \k-goniostat'
_diffrn_measurement_device_type 'Nonius KappaCCD'
_diffrn_measurement_method '\f scans and \w scans with \k offset'
_diffrn_radiation_monochromator 'horizontally mounted graphite crystal'
_diffrn_radiation_source 'fine-focus sealed tube'
_diffrn_radiation_type MoK\a
_diffrn_radiation_wavelength 0.71073
_diffrn_reflns_av_R_equivalents 0.0497
_diffrn_reflns_av_sigmaI/netI 0.0691
_diffrn_reflns_limit_h_max 21
_diffrn_reflns_limit_h_min -18
_diffrn_reflns_limit_k_max 28
_diffrn_reflns_limit_k_min -28
_diffrn_reflns_limit_l_max 41
_diffrn_reflns_limit_l_min -39
_diffrn_reflns_number 96098
_diffrn_reflns_theta_full 26.00
_diffrn_reflns_theta_max 26.00
_diffrn_reflns_theta_min 2.05
_exptl_absorpt_coefficient_mu 6.854
_exptl_absorpt_correction_T_max 0.3331
_exptl_absorpt_correction_T_min 0.2361
_exptl_absorpt_correction_type multi-scan
_exptl_absorpt_process_details 'SADABS v.2.10 (Sheldrick, 2003)'
_exptl_crystal_colour orange
_exptl_crystal_density_diffrn 1.814
_exptl_crystal_density_method 'not measured'
_exptl_crystal_description block
_exptl_crystal_F_000 7208
_exptl_crystal_size_max 0.25
_exptl_crystal_size_mid 0.19
_exptl_crystal_size_min 0.16
_refine_diff_density_max 2.720
_refine_diff_density_min -1.781
_refine_diff_density_rms 0.195
_refine_ls_extinction_method none
_refine_ls_goodness_of_fit_ref 1.043
_refine_ls_hydrogen_treatment constr
_refine_ls_matrix_type full
_refine_ls_number_parameters 1686
_refine_ls_number_reflns 26865
_refine_ls_number_restraints 58
_refine_ls_restrained_S_all 1.043
_refine_ls_R_factor_all 0.0963
_refine_ls_R_factor_gt 0.0474
_refine_ls_shift/su_max 0.001
_refine_ls_shift/su_mean 0.000
_refine_ls_structure_factor_coef Fsqd
_refine_ls_weighting_details 'calc w=1/[\s^2^(Fo^2^)+(0.0412P)^2^+109.5549P] where P=(Fo^2^+2Fc^2^)/3'
_refine_ls_weighting_scheme calc
_refine_ls_wR_factor_gt 0.0959
_refine_ls_wR_factor_ref 0.1150
_reflns_number_gt 17640
_reflns_number_total 26865
_reflns_threshold_expression >2sigma(I)
_cod_data_source_file ic801073k_si_001.cif
_cod_data_source_block 3
_cod_original_sg_symbol_H-M 'P 21/n'
_cod_original_formula_sum 'C148.50 H123 Au6 Cu2 F12 O3.50 P8'
_cod_database_code 4306159

loop_
_symmetry_equiv_pos_as_xyz
'x, y, z'
'-x+1/2, y+1/2, -z+1/2'
'-x, -y, -z'
'x-1/2, -y-1/2, z-1/2'

loop_
_atom_site_label
_atom_site_type_symbol
_atom_site_fract_x
_atom_site_fract_y
_atom_site_fract_z
_atom_site_U_iso_or_equiv
_atom_site_adp_type
_atom_site_occupancy
_atom_site_symmetry_multiplicity
_atom_site_calc_flag
_atom_site_refinement_flags
_atom_site_disorder_assembly
_atom_site_disorder_group
Au1 Au 0.41360(2) 0.345529(15) 0.130945(11) 0.03394(10) Uani 1 1 d . . .
Au2 Au 0.29152(2) 0.427240(15) 0.124820(10) 0.03258(10) Uani 1 1 d . . .
Au3 Au 0.47752(2) 0.237336(16) 0.082843(11) 0.03702(10) Uani 1 1 d . . .
Au4 Au 0.48121(2) 0.173959(15) 0.010840(10) 0.02815(9) Uani 1 1 d . . .
Au5 Au 0.57838(2) 0.278424(15) 0.174437(10) 0.03043(9) Uani 1 1 d . . .
Au6 Au 0.68877(2) 0.258912(14) 0.250036(10) 0.02936(9) Uani 1 1 d . . .
Cu1 Cu 0.55557(7) 0.34471(5) 0.10547(3) 0.0327(3) Uani 1 1 d . . .
Cu2 Cu 0.42706(7) 0.22672(5) 0.15573(3) 0.0335(3) Uani 1 1 d . . .
P1 P 0.35031(16) 0.46793(10) 0.18696(7) 0.0319(6) Uani 1 1 d . . .
P2 P 0.20726(15) 0.38982(10) 0.06805(7) 0.0320(6) Uani 1 1 d . . .
P3 P 0.36102(15) 0.20352(10) -0.02612(6) 0.0282(5) Uani 1 1 d . . .
P4 P 0.58707(15) 0.11983(10) 0.04276(7) 0.0271(5) Uani 1 1 d . . .
P5 P 0.76027(15) 0.19421(9) 0.22324(6) 0.0264(5) Uani 1 1 d . . .
P6 P 0.63734(15) 0.32313(9) 0.28784(7) 0.0292(5) Uani 1 1 d . . .
P7 P 0.96244(19) 0.04154(13) 0.14428(9) 0.0493(8) Uani 1 1 d . . .
P8 P 0.39241(17) 0.84398(11) 0.15209(8) 0.0384(6) Uani 1 1 d . . .
F1 F 0.9801(4) 0.0346(3) 0.1008(2) 0.080(2) Uani 1 1 d . . .
F2 F 0.9430(5) 0.0482(4) 0.1871(2) 0.089(2) Uani 1 1 d . . .
F3 F 0.8730(4) 0.0433(4) 0.1234(2) 0.089(2) Uani 1 1 d . . .
F4 F 0.9539(5) -0.0247(3) 0.1473(2) 0.085(2) Uani 1 1 d . . .
F5 F 1.0511(5) 0.0358(4) 0.1642(2) 0.098(3) Uani 1 1 d . . .
F6 F 0.9686(6) 0.1064(3) 0.1389(3) 0.115(3) Uani 1 1 d . . .
F7 F 0.4083(4) 0.8275(3) 0.10983(18) 0.067(2) Uani 1 1 d . . .
F8 F 0.3780(5) 0.8610(4) 0.1946(2) 0.097(3) Uani 1 1 d . . .
F9 F 0.4114(5) 0.7822(3) 0.1681(2) 0.074(2) Uani 1 1 d . . .
F10 F 0.4802(4) 0.8603(3) 0.1676(2) 0.088(3) Uani 1 1 d . . .
F11 F 0.3732(5) 0.9066(3) 0.1355(2) 0.091(3) Uani 1 1 d . . .
F12 F 0.3045(4) 0.8301(4) 0.1363(2) 0.088(2) Uani 1 1 d . . .
O1 O 0.9244(8) 0.8118(6) 0.0039(4) 0.131(5) Uani 1 1 d . . .
O2 O 0.1083(7) 0.8254(7) 0.0800(4) 0.140(5) Uani 1 1 d . . .
C1 C 0.1295(6) 0.3549(4) 0.0848(3) 0.031(2) Uani 1 1 d . . .
C2 C 0.1487(7) 0.3178(4) 0.1176(3) 0.047(3) Uani 1 1 d . . .
H2 H 0.2016 0.3110 0.1305 0.057 Uiso 1 1 calc R . .
C3 C 0.0920(7) 0.2913(5) 0.1310(4) 0.058(3) Uani 1 1 d . . .
H3 H 0.1058 0.2651 0.1529 0.069 Uiso 1 1 calc R . .
C4 C 0.0152(8) 0.3014(5) 0.1139(3) 0.060(3) Uani 1 1 d . . .
H4 H -0.0241 0.2843 0.1247 0.072 Uiso 1 1 calc R . .
C5 C -0.0036(7) 0.3361(5) 0.0812(4) 0.062(3) Uani 1 1 d . . .
H5 H -0.0567 0.3416 0.0681 0.074 Uiso 1 1 calc R . .
C6 C 0.0527(7) 0.3637(5) 0.0665(3) 0.053(3) Uani 1 1 d . . .
H6 H 0.0383 0.3886 0.0438 0.064 Uiso 1 1 calc R . .
C7 C 0.1591(6) 0.4392(4) 0.0290(3) 0.040(2) Uani 1 1 d . . .
C8 C 0.1466(6) 0.4944(4) 0.0385(3) 0.048(3) Uani 1 1 d . . .
H8 H 0.1656 0.5079 0.0655 0.058 Uiso 1 1 calc R . .
C9 C 0.1060(8) 0.5307(5) 0.0086(4) 0.066(4) Uani 1 1 d . . .
H9 H 0.0975 0.5691 0.0151 0.080 Uiso 1 1 calc R . .
C10 C 0.0788(7) 0.5115(6) -0.0293(4) 0.067(4) Uani 1 1 d . . .
H10 H 0.0504 0.5366 -0.0495 0.080 Uiso 1 1 calc R . .
C11 C 0.0907(6) 0.4578(6) -0.0394(4) 0.060(3) Uani 1 1 d . . .
H11 H 0.0710 0.4451 -0.0666 0.072 Uiso 1 1 calc R . .
C12 C 0.1317(7) 0.4204(5) -0.0104(3) 0.053(3) Uani 1 1 d . . .
H12 H 0.1408 0.3824 -0.0175 0.064 Uiso 1 1 calc R . .
C13 C 0.2477(5) 0.3364(3) 0.0404(2) 0.027(2) Uani 1 1 d . . .
C14 C 0.2105(6) 0.2849(4) 0.0285(3) 0.039(2) Uani 1 1 d . . .
H14 H 0.1626 0.2767 0.0353 0.046 Uiso 1 1 calc R . .
C15 C 0.2422(5) 0.2457(4) 0.0072(3) 0.031(2) Uani 1 1 d . . .
H15 H 0.2154 0.2113 -0.0017 0.037 Uiso 1 1 calc R . .
C16 C 0.3133(5) 0.2563(4) -0.0014(2) 0.027(2) Uani 1 1 d . . .
C17 C 0.3489(6) 0.3078(4) 0.0094(2) 0.032(2) Uani 1 1 d . . .
H17 H 0.3968 0.3157 0.0026 0.039 Uiso 1 1 calc R . .
C18 C 0.3167(5) 0.3485(4) 0.0300(2) 0.027(2) Uani 1 1 d . . .
H18 H 0.3417 0.3841 0.0369 0.032 Uiso 1 1 calc R . .
C20 C 0.2899(6) 0.1128(4) 0.0008(3) 0.036(2) Uani 1 1 d . . .
H20 H 0.3192 0.1244 0.0268 0.043 Uiso 1 1 calc R . .
C21 C 0.2415(6) 0.0668(4) -0.0026(3) 0.040(3) Uani 1 1 d . . .
H21 H 0.2367 0.0468 0.0210 0.048 Uiso 1 1 calc R . .
C22 C 0.2002(6) 0.0497(4) -0.0400(3) 0.045(3) Uani 1 1 d . . .
H22 H 0.1666 0.0178 -0.0422 0.055 Uiso 1 1 calc R . .
C23 C 0.2065(6) 0.0778(4) -0.0741(3) 0.039(2) Uani 1 1 d . . .
H23 H 0.1780 0.0651 -0.1000 0.047 Uiso 1 1 calc R . .
C24 C 0.2548(6) 0.1248(4) -0.0710(3) 0.034(2) Uani 1 1 d . . .
H24 H 0.2589 0.1446 -0.0949 0.040 Uiso 1 1 calc R . .
C25 C 0.2964(5) 0.1430(4) -0.0337(3) 0.030(2) Uani 1 1 d . . .
C26 C 0.3613(5) 0.2332(4) -0.0753(2) 0.029(2) Uani 1 1 d . . .
C27 C 0.2973(6) 0.2632(4) -0.0974(3) 0.034(2) Uani 1 1 d . . .
H27 H 0.2523 0.2677 -0.0870 0.041 Uiso 1 1 calc R . .
C28 C 0.3002(6) 0.2861(4) -0.1344(3) 0.035(2) Uani 1 1 d . . .
H28 H 0.2567 0.3062 -0.1498 0.043 Uiso 1 1 calc R . .
C29 C 0.3646(6) 0.2802(4) -0.1491(3) 0.039(2) Uani 1 1 d . . .
H29 H 0.3657 0.2961 -0.1747 0.046 Uiso 1 1 calc R . .
C30 C 0.4271(7) 0.2518(4) -0.1276(3) 0.043(3) Uani 1 1 d . . .
H30 H 0.4721 0.2480 -0.1379 0.052 Uiso 1 1 calc R . .
C31 C 0.4255(6) 0.2283(4) -0.0906(3) 0.035(2) Uani 1 1 d . . .
H31 H 0.4697 0.2083 -0.0755 0.042 Uiso 1 1 calc R . .
C32 C 0.5528(5) 0.0491(4) 0.0489(2) 0.028(2) Uani 1 1 d . . .
C33 C 0.4786(6) 0.0423(4) 0.0544(3) 0.048(3) Uani 1 1 d . . .
H33 H 0.4445 0.0741 0.0506 0.058 Uiso 1 1 calc R . .
C34 C 0.4529(6) -0.0091(4) 0.0650(3) 0.047(3) Uani 1 1 d . . .
H34 H 0.4018 -0.0125 0.0688 0.057 Uiso 1 1 calc R . .
C35 C 0.4997(6) -0.0547(4) 0.0702(3) 0.035(2) Uani 1 1 d . . .
H35 H 0.4826 -0.0903 0.0782 0.042 Uiso 1 1 calc R . .
C36 C 0.5712(7) -0.0493(4) 0.0637(3) 0.050(3) Uani 1 1 d . . .
H36 H 0.6042 -0.0817 0.0669 0.060 Uiso 1 1 calc R . .
C37 C 0.5981(6) 0.0020(4) 0.0525(3) 0.039(2) Uani 1 1 d . . .
H37 H 0.6484 0.0043 0.0474 0.047 Uiso 1 1 calc R . .
C38 C 0.6694(6) 0.1163(4) 0.0201(3) 0.029(2) Uani 1 1 d . . .
C39 C 0.6633(6) 0.1316(4) -0.0199(3) 0.041(3) Uani 1 1 d . . .
H39 H 0.6149 0.1444 -0.0360 0.050 Uiso 1 1 calc R . .
C40 C 0.7266(7) 0.1284(6) -0.0366(3) 0.063(4) Uani 1 1 d . . .
H40 H 0.7215 0.1387 -0.0642 0.075 Uiso 1 1 calc R . .
C41 C 0.7962(7) 0.1105(5) -0.0138(3) 0.057(3) Uani 1 1 d . . .
H41 H 0.8397 0.1078 -0.0255 0.069 Uiso 1 1 calc R . .
C42 C 0.8032(6) 0.0964(4) 0.0264(3) 0.043(3) Uani 1 1 d . . .
H42 H 0.8523 0.0849 0.0425 0.052 Uiso 1 1 calc R . .
C43 C 0.7419(6) 0.0984(4) 0.0434(3) 0.035(2) Uani 1 1 d . . .
H43 H 0.7477 0.0878 0.0710 0.042 Uiso 1 1 calc R . .
C44 C 0.6333(6) 0.1411(3) 0.0942(2) 0.029(2) Uani 1 1 d . . .
C45 C 0.6282(5) 0.1082(4) 0.1273(2) 0.026(2) Uani 1 1 d . . .
H45 H 0.5968 0.0750 0.1233 0.031 Uiso 1 1 calc R . .
C46 C 0.6685(5) 0.1232(3) 0.1662(2) 0.025(2) Uani 1 1 d . . .
H46 H 0.6650 0.1001 0.1888 0.029 Uiso 1 1 calc R . .
C47 C 0.7132(5) 0.1713(3) 0.1721(2) 0.026(2) Uani 1 1 d . . .
C48 C 0.7161(5) 0.2062(3) 0.1387(2) 0.028(2) Uani 1 1 d . . .
H48 H 0.7456 0.2404 0.1428 0.033 Uiso 1 1 calc R . .
C49 C 0.6765(5) 0.1908(4) 0.1007(3) 0.031(2) Uani 1 1 d . . .
H49 H 0.6786 0.2145 0.0782 0.037 Uiso 1 1 calc R . .
C50 C 0.7752(5) 0.1286(3) 0.2518(2) 0.024(2) Uani 1 1 d . . .
C51 C 0.7267(6) 0.1145(4) 0.2764(3) 0.040(2) Uani 1 1 d . . .
H51 H 0.6883 0.1409 0.2799 0.048 Uiso 1 1 calc R . .
C52 C 0.7330(7) 0.0627(4) 0.2961(3) 0.049(3) Uani 1 1 d . . .
H52 H 0.6988 0.0532 0.3128 0.058 Uiso 1 1 calc R . .
C53 C 0.7896(7) 0.0249(4) 0.2913(3) 0.043(3) Uani 1 1 d . . .
H53 H 0.7953 -0.0105 0.3052 0.051 Uiso 1 1 calc R . .
C54 C 0.8370(7) 0.0382(4) 0.2667(3) 0.046(3) Uani 1 1 d . . .
H54 H 0.8752 0.0117 0.2630 0.055 Uiso 1 1 calc R . .
C55 C 0.8303(6) 0.0900(4) 0.2469(3) 0.037(2) Uani 1 1 d . . .
H55 H 0.8640 0.0990 0.2299 0.045 Uiso 1 1 calc R . .
C56 C 0.8539(5) 0.2209(4) 0.2202(2) 0.029(2) Uani 1 1 d . . .
C57 C 0.8965(6) 0.1967(4) 0.1957(3) 0.036(2) Uani 1 1 d . . .
H57 H 0.8753 0.1660 0.1783 0.044 Uiso 1 1 calc R . .
C58 C 0.9692(6) 0.2164(4) 0.1960(3) 0.043(3) Uani 1 1 d . . .
H58 H 0.9981 0.1990 0.1791 0.051 Uiso 1 1 calc R . .
C59 C 1.0012(7) 0.2613(5) 0.2207(3) 0.054(3) Uani 1 1 d . . .
H59 H 1.0518 0.2748 0.2209 0.065 Uiso 1 1 calc R . .
C60 C 0.9578(7) 0.2863(5) 0.2451(3) 0.052(3) Uani 1 1 d . . .
H60 H 0.9788 0.3176 0.2619 0.063 Uiso 1 1 calc R . .
C61 C 0.8844(7) 0.2664(4) 0.2454(3) 0.040(3) Uani 1 1 d . . .
H61 H 0.8554 0.2834 0.2625 0.048 Uiso 1 1 calc R . .
C62 C 0.6073(6) 0.2898(4) 0.3293(3) 0.034(2) Uani 1 1 d . . .
C63 C 0.5953(6) 0.2321(4) 0.3290(3) 0.048(3) Uani 1 1 d . . .
H63 H 0.6003 0.2105 0.3061 0.058 Uiso 1 1 calc R . .
C64 C 0.5759(8) 0.2048(6) 0.3615(5) 0.072(4) Uani 1 1 d . . .
H64 H 0.5680 0.1648 0.3609 0.086 Uiso 1 1 calc R . .
C65 C 0.5682(8) 0.2360(7) 0.3944(5) 0.075(4) Uani 1 1 d . . .
H65 H 0.5541 0.2177 0.4165 0.090 Uiso 1 1 calc R . .
C66 C 0.5805(7) 0.2931(7) 0.3956(3) 0.066(4) Uani 1 1 d . . .
H66 H 0.5765 0.3141 0.4189 0.079 Uiso 1 1 calc R . .
C67 C 0.5992(6) 0.3211(5) 0.3628(3) 0.048(3) Uani 1 1 d . . .
H67 H 0.6062 0.3612 0.3634 0.058 Uiso 1 1 calc R . .
C68 C 0.7077(6) 0.3771(3) 0.3086(2) 0.028(2) Uani 1 1 d . . .
C69 C 0.7848(6) 0.3614(4) 0.3183(3) 0.039(3) Uani 1 1 d . . .
H69 H 0.7986 0.3229 0.3153 0.047 Uiso 1 1 calc R . .
C70 C 0.8426(7) 0.4017(4) 0.3326(3) 0.049(3) Uani 1 1 d . . .
H70 H 0.8959 0.3912 0.3389 0.059 Uiso 1 1 calc R . .
C71 C 0.8205(7) 0.4573(4) 0.3374(3) 0.048(3) Uani 1 1 d . . .
H71 H 0.8591 0.4854 0.3468 0.057 Uiso 1 1 calc R . .
C72 C 0.7445(7) 0.4723(4) 0.3291(3) 0.046(3) Uani 1 1 d . . .
H72 H 0.7305 0.5104 0.3334 0.055 Uiso 1 1 calc R . .
C73 C 0.6873(6) 0.4327(4) 0.3142(3) 0.035(2) Uani 1 1 d . . .
H73 H 0.6342 0.4437 0.3080 0.042 Uiso 1 1 calc R . .
C74 C 0.5537(6) 0.3627(3) 0.2604(2) 0.029(2) Uani 1 1 d . . .
C75 C 0.4829(6) 0.3606(4) 0.2694(3) 0.036(2) Uani 1 1 d . . .
H75 H 0.4763 0.3370 0.2911 0.043 Uiso 1 1 calc R . .
C76 C 0.4202(6) 0.3921(4) 0.2478(3) 0.036(2) Uani 1 1 d . . .
H76 H 0.3710 0.3899 0.2542 0.043 Uiso 1 1 calc R . .
C77 C 0.4317(6) 0.4272(3) 0.2165(2) 0.027(2) Uani 1 1 d . . .
C78 C 0.5019(6) 0.4293(3) 0.2068(3) 0.030(2) Uani 1 1 d . . .
H78 H 0.5083 0.4530 0.1852 0.036 Uiso 1 1 calc R . .
C79 C 0.5637(6) 0.3975(3) 0.2280(2) 0.030(2) Uani 1 1 d . . .
H79 H 0.6124 0.3991 0.2210 0.035 Uiso 1 1 calc R . .
C80 C 0.2839(6) 0.4715(4) 0.2195(3) 0.036(2) Uani 1 1 d . . .
C81 C 0.2222(8) 0.4357(7) 0.2127(4) 0.076(4) Uani 1 1 d . . .
H81 H 0.2111 0.4116 0.1895 0.091 Uiso 1 1 calc R . .
C82 C 0.1748(9) 0.4349(8) 0.2406(4) 0.098(6) Uani 1 1 d . . .
H82 H 0.1322 0.4094 0.2367 0.117 Uiso 1 1 calc R . .
C83 C 0.1893(9) 0.4698(7) 0.2725(4) 0.079(4) Uani 1 1 d . . .
H83 H 0.1553 0.4702 0.2904 0.095 Uiso 1 1 calc R . .
C84 C 0.2517(9) 0.5047(6) 0.2799(4) 0.072(4) Uani 1 1 d . . .
H84 H 0.2623 0.5286 0.3031 0.086 Uiso 1 1 calc R . .
C85 C 0.2992(8) 0.5053(5) 0.2538(3) 0.063(4) Uani 1 1 d . . .
H85 H 0.3435 0.5293 0.2592 0.075 Uiso 1 1 calc R . .
C86 C 0.3877(6) 0.5392(4) 0.1839(3) 0.034(2) Uani 1 1 d . . .
C87 C 0.4450(7) 0.5618(4) 0.2152(3) 0.049(3) Uani 1 1 d . . .
H87 H 0.4672 0.5394 0.2384 0.059 Uiso 1 1 calc R . .
C88 C 0.4695(7) 0.6170(4) 0.2124(4) 0.057(3) Uani 1 1 d . . .
H88 H 0.5081 0.6331 0.2339 0.069 Uiso 1 1 calc R . .
C89 C 0.4375(8) 0.6485(5) 0.1783(4) 0.061(3) Uani 1 1 d . . .
H89 H 0.4557 0.6861 0.1757 0.073 Uiso 1 1 calc R . .
C90 C 0.3802(8) 0.6264(5) 0.1483(4) 0.062(4) Uani 1 1 d . . .
H90 H 0.3559 0.6493 0.1258 0.074 Uiso 1 1 calc R . .
C91 C 0.3576(7) 0.5713(4) 0.1505(3) 0.047(3) Uani 1 1 d . . .
H91 H 0.3203 0.5551 0.1285 0.056 Uiso 1 1 calc R . .
C92 C 0.4674(6) 0.4034(4) 0.1047(3) 0.037(2) Uani 1 1 d . . .
C93 C 0.5013(6) 0.4420(4) 0.0929(3) 0.038(2) Uani 1 1 d . . .
C94 C 0.5451(6) 0.4900(4) 0.0837(3) 0.037(2) Uani 1 1 d . . .
C95 C 0.5659(7) 0.5336(4) 0.1125(3) 0.053(3) Uani 1 1 d . . .
H95 H 0.5495 0.5326 0.1372 0.064 Uiso 1 1 calc R . .
C96 C 0.6104(8) 0.5778(5) 0.1043(4) 0.070(4) Uani 1 1 d . . .
H96 H 0.6260 0.6069 0.1240 0.084 Uiso 1 1 calc R . .
C97 C 0.6323(9) 0.5809(5) 0.0691(4) 0.072(4) Uani 1 1 d . . .
H97 H 0.6637 0.6117 0.0644 0.087 Uiso 1 1 calc R . .
C98 C 0.6099(9) 0.5400(5) 0.0401(4) 0.077(4) Uani 1 1 d . . .
H98 H 0.6240 0.5430 0.0148 0.092 Uiso 1 1 calc R . .
C99 C 0.5667(7) 0.4944(4) 0.0479(3) 0.051(3) Uani 1 1 d . . .
H99 H 0.5517 0.4655 0.0279 0.061 Uiso 1 1 calc R . .
C100 C 0.3579(6) 0.2956(4) 0.1620(3) 0.037(2) Uani 1 1 d . . .
C101 C 0.3274(6) 0.2677(4) 0.1838(3) 0.038(2) Uani 1 1 d . . .
C102 C 0.2847(7) 0.2421(5) 0.2096(3) 0.050(3) Uani 1 1 d . . .
C103 C 0.2610(12) 0.1890(8) 0.2043(6) 0.119(6) Uani 1 1 d U . .
H103 H 0.2788 0.1656 0.1855 0.142 Uiso 1 1 calc R . .
C104 C 0.2085(16) 0.1659(11) 0.2265(9) 0.170(9) Uani 1 1 d U . .
H104 H 0.1831 0.1306 0.2188 0.204 Uiso 1 1 calc R . .
C105 C 0.1967(14) 0.1947(11) 0.2575(6) 0.134(8) Uani 1 1 d . . .
H105 H 0.1740 0.1767 0.2769 0.161 Uiso 1 1 calc R . .
C106 C 0.2155(10) 0.2464(10) 0.2616(5) 0.098(6) Uani 1 1 d . . .
H106 H 0.1994 0.2684 0.2816 0.118 Uiso 1 1 calc R . .
C107 C 0.2582(8) 0.2715(7) 0.2379(4) 0.076(4) Uani 1 1 d . . .
H107 H 0.2698 0.3109 0.2414 0.091 Uiso 1 1 calc R . .
C108 C 0.5423(6) 0.2871(4) 0.0577(3) 0.039(3) Uani 1 1 d . . .
C109 C 0.5777(6) 0.3179(4) 0.0392(3) 0.039(2) Uani 1 1 d . . .
C110 C 0.6138(7) 0.3536(5) 0.0156(3) 0.047(3) Uani 1 1 d . . .
C111 C 0.6862(8) 0.3767(6) 0.0314(4) 0.069(4) Uani 1 1 d . . .
H111 H 0.7143 0.3661 0.0579 0.083 Uiso 1 1 calc R . .
C112 C 0.7179(9) 0.4147(7) 0.0094(4) 0.090(5) Uani 1 1 d . . .
H112 H 0.7672 0.4310 0.0211 0.107 Uiso 1 1 calc R . .
C113 C 0.6797(10) 0.4293(6) -0.0291(5) 0.087(5) Uani 1 1 d . . .
H113 H 0.7031 0.4549 -0.0444 0.105 Uiso 1 1 calc R . .
C114 C 0.6071(9) 0.4070(6) -0.0461(4) 0.073(4) Uani 1 1 d . . .
H114 H 0.5806 0.4171 -0.0730 0.088 Uiso 1 1 calc R . .
C115 C 0.5732(7) 0.3701(5) -0.0239(3) 0.057(3) Uani 1 1 d . . .
H115 H 0.5225 0.3557 -0.0350 0.068 Uiso 1 1 calc R . .
C116 C 0.4042(7) 0.1839(4) 0.1008(3) 0.040(3) Uani 1 1 d . . .
C117 C 0.3554(7) 0.1513(5) 0.1054(3) 0.045(3) Uani 1 1 d . . .
C118 C 0.2933(7) 0.1137(5) 0.1079(3) 0.053(3) Uani 1 1 d . . .
C119 C 0.3059(7) 0.0550(5) 0.1138(3) 0.055(3) Uani 1 1 d . . .
H119 H 0.3571 0.0404 0.1184 0.066 Uiso 1 1 calc R . .
C120 C 0.2459(9) 0.0189(6) 0.1129(4) 0.068(4) Uani 1 1 d . . .
H120 H 0.2552 -0.0209 0.1159 0.082 Uiso 1 1 calc R . .
C121 C 0.1721(9) 0.0396(7) 0.1075(4) 0.082(4) Uani 1 1 d . . .
H121 H 0.1304 0.0143 0.1077 0.098 Uiso 1 1 calc R . .
C122 C 0.1582(8) 0.0968(8) 0.1020(5) 0.103(6) Uani 1 1 d . . .
H122 H 0.1072 0.1114 0.0988 0.124 Uiso 1 1 calc R . .
C123 C 0.2189(9) 0.1327(7) 0.1012(5) 0.084(5) Uani 1 1 d . . .
H123 H 0.2086 0.1720 0.0958 0.100 Uiso 1 1 calc R . .
C124 C 0.6459(6) 0.3373(4) 0.1567(3) 0.033(2) Uani 1 1 d . . .
C125 C 0.6962(6) 0.3666(4) 0.1507(2) 0.031(2) Uani 1 1 d . . .
C126 C 0.7630(6) 0.3976(4) 0.1450(3) 0.036(2) Uani 1 1 d . . .
C127 C 0.7555(7) 0.4487(4) 0.1235(3) 0.050(3) Uani 1 1 d . . .
H127 H 0.7051 0.4637 0.1125 0.061 Uiso 1 1 calc R . .
C128 C 0.8180(8) 0.4777(5) 0.1178(3) 0.053(3) Uani 1 1 d . . .
H128 H 0.8113 0.5121 0.1026 0.063 Uiso 1 1 calc R . .
C129 C 0.8907(8) 0.4573(5) 0.1341(3) 0.057(3) Uani 1 1 d . . .
H129 H 0.9347 0.4775 0.1302 0.069 Uiso 1 1 calc R . .
C130 C 0.9007(7) 0.4071(5) 0.1561(4) 0.059(3) Uani 1 1 d . . .
H130 H 0.9514 0.3930 0.1676 0.071 Uiso 1 1 calc R . .
C131 C 0.8370(7) 0.3783(5) 0.1612(3) 0.050(3) Uani 1 1 d . . .
H131 H 0.8440 0.3439 0.1763 0.060 Uiso 1 1 calc R . .
C132 C 0.5310(6) 0.2121(5) 0.1971(3) 0.042(3) Uani 1 1 d . . .
C133 C 0.5161(6) 0.1652(4) 0.2075(3) 0.040(2) Uani 1 1 d . . .
C134 C 0.5089(6) 0.1067(5) 0.2172(3) 0.044(3) Uani 1 1 d . . .
C135 C 0.5187(8) 0.0891(5) 0.2571(4) 0.069(4) Uani 1 1 d . . .
H135 H 0.5252 0.1162 0.2784 0.083 Uiso 1 1 calc R . .
C136 C 0.5190(10) 0.0312(7) 0.2656(5) 0.105(6) Uani 1 1 d . . .
H136 H 0.5261 0.0189 0.2930 0.126 Uiso 1 1 calc R . .
C137 C 0.5094(9) -0.0083(6) 0.2353(6) 0.098(6) Uani 1 1 d . . .
H137 H 0.5109 -0.0476 0.2420 0.118 Uiso 1 1 calc R . .
C138 C 0.4978(8) 0.0073(5) 0.1960(5) 0.076(4) Uani 1 1 d . . .
H138 H 0.4909 -0.0205 0.1751 0.091 Uiso 1 1 calc R . .
C139 C 0.4963(7) 0.0653(5) 0.1868(4) 0.058(3) Uani 1 1 d . . .
H139 H 0.4864 0.0768 0.1592 0.069 Uiso 1 1 calc R . .
C140 C 1.0160(10) 0.8178(7) -0.0335(5) 0.107(6) Uani 1 1 d . . .
H14A H 1.0002 0.7785 -0.0409 0.161 Uiso 1 1 calc R . .
H14B H 1.0706 0.8184 -0.0186 0.161 Uiso 1 1 calc R . .
H14C H 1.0094 0.8409 -0.0581 0.161 Uiso 1 1 calc R . .
C141 C 0.9769(9) 0.9039(8) 0.0026(5) 0.105(6) Uani 1 1 d . . .
H14D H 0.9325 0.9171 0.0125 0.158 Uiso 1 1 calc R . .
H14E H 0.9796 0.9253 -0.0219 0.158 Uiso 1 1 calc R . .
H14F H 1.0248 0.9098 0.0236 0.158 Uiso 1 1 calc R . .
C142 C 0.9676(8) 0.8411(8) -0.0076(4) 0.080(4) Uani 1 1 d . . .
C143 C 0.1369(11) 0.7837(10) 0.1441(8) 0.170(11) Uani 1 1 d . . .
H14G H 0.0977 0.7815 0.1601 0.255 Uiso 1 1 calc R . .
H14H H 0.1886 0.7867 0.1624 0.255 Uiso 1 1 calc R . .
H14I H 0.1342 0.7493 0.1274 0.255 Uiso 1 1 calc R . .
C144 C 0.1243(14) 0.8883(8) 0.1365(8) 0.172(12) Uani 1 1 d . . .
H14J H 0.1693 0.9100 0.1328 0.257 Uiso 1 1 calc R . .
H14K H 0.1289 0.8818 0.1655 0.257 Uiso 1 1 calc R . .
H14L H 0.0767 0.9098 0.1251 0.257 Uiso 1 1 calc R . .
C145 C 0.1214(10) 0.8359(10) 0.1165(6) 0.108(6) Uani 1 1 d . . .
O3 O 0.0130(9) 0.5807(5) 0.1355(5) 0.055(4) Uani 0.50 1 d P . .
C146 C 0.1260(16) 0.6117(13) 0.1778(9) 0.093(10) Uani 0.50 1 d PDU . .
H14M H 0.1263 0.6519 0.1702 0.139 Uiso 0.50 1 calc PR . .
H14N H 0.1782 0.5958 0.1812 0.139 Uiso 0.50 1 calc PR . .
H14O H 0.1098 0.6083 0.2034 0.139 Uiso 0.50 1 calc PR . .
C147 C 0.111(2) 0.5322(12) 0.1415(11) 0.129(13) Uani 0.50 1 d PDU . .
H14P H 0.1306 0.5133 0.1677 0.193 Uiso 0.50 1 calc PR . .
H14Q H 0.1537 0.5406 0.1289 0.193 Uiso 0.50 1 calc PR . .
H14R H 0.0732 0.5072 0.1236 0.193 Uiso 0.50 1 calc PR . .
C148 C 0.0745(14) 0.5821(9) 0.1476(6) 0.043(5) Uani 0.50 1 d PDU . .
O4 O 0.1828(11) 0.6274(8) 0.0817(5) 0.098(7) Uani 0.567(14) 1 d P A 1
C149 C 0.218(2) 0.7101(17) 0.0468(15) 0.124(15) Uani 0.567(14) 1 d PDU A 1
H14S H 0.2484 0.7317 0.0700 0.186 Uiso 0.567(14) 1 calc PR A 1
H14T H 0.1896 0.7365 0.0263 0.186 Uiso 0.567(14) 1 calc PR A 1
H14U H 0.2536 0.6871 0.0351 0.186 Uiso 0.567(14) 1 calc PR A 1
C150 C 0.0737(19) 0.6830(14) 0.0434(10) 0.122(12) Uani 0.567(14) 1 d PDU A 1
H15A H 0.0427 0.6567 0.0555 0.183 Uiso 0.567(14) 1 calc PR A 1
H15B H 0.0611 0.6776 0.0139 0.183 Uiso 0.567(14) 1 calc PR A 1
H15C H 0.0620 0.7222 0.0497 0.183 Uiso 0.567(14) 1 calc PR A 1
C151 C 0.1612(15) 0.6709(12) 0.0611(8) 0.079(8) Uani 0.567(14) 1 d PDU A 1
O5 O 0.1394(19) 0.6867(12) 0.0095(11) 0.144(17) Uani 0.433(14) 1 d P A 2
C153 C 0.219(2) 0.7406(12) -0.0239(9) 0.081(12) Uani 0.433(14) 1 d P A 2
H15D H 0.2704 0.7298 -0.0267 0.122 Uiso 0.433(14) 1 calc PR A 2
H15E H 0.2164 0.7819 -0.0204 0.122 Uiso 0.433(14) 1 calc PR A 2
H15F H 0.1798 0.7292 -0.0484 0.122 Uiso 0.433(14) 1 calc PR A 2
C154 C 0.202(3) 0.7117(16) 0.0120(10) 0.087(14) Uani 0.433(14) 1 d P A 2
C152 C 0.262(3) 0.7141(18) 0.0554(12) 0.084(12) Uani 0.433(14) 1 d PU A 2
H15G H 0.2342 0.7079 0.0767 0.125 Uiso 0.433(14) 1 calc PR A 2
H15H H 0.2873 0.7514 0.0591 0.125 Uiso 0.433(14) 1 calc PR A 2
H15I H 0.3013 0.6843 0.0569 0.125 Uiso 0.433(14) 1 calc PR A 2

loop_
_atom_site_aniso_label
_atom_site_aniso_U_11
_atom_site_aniso_U_22
_atom_site_aniso_U_33
_atom_site_aniso_U_23
_atom_site_aniso_U_13
_atom_site_aniso_U_12
Au1 0.0379(2) 0.03219(19) 0.03153(19) -0.00117(15) 0.00783(17) 0.00660(17)
Au2 0.0373(2) 0.02931(18) 0.02999(18) -0.00106(15) 0.00570(16) 0.00634(17)
Au3 0.0403(3) 0.0420(2) 0.02578(18) -0.00446(16) 0.00206(17) 0.00714(19)
Au4 0.0290(2) 0.03178(18) 0.02164(16) 0.00252(14) 0.00206(15) 0.00299(16)
Au5 0.0349(2) 0.02850(18) 0.02543(17) 0.00114(14) 0.00239(15) 0.00357(16)
Au6 0.0391(2) 0.02167(16) 0.02429(17) -0.00192(14) 0.00160(15) 0.00389(16)
Cu1 0.0407(8) 0.0303(6) 0.0262(5) 0.0016(5) 0.0064(5) 0.0021(5)
Cu2 0.0360(7) 0.0352(6) 0.0287(6) 0.0010(5) 0.0066(5) 0.0036(5)
P1 0.0392(17) 0.0284(12) 0.0278(12) 0.0007(10) 0.0076(11) 0.0056(11)
P2 0.0337(16) 0.0322(13) 0.0299(13) 0.0029(10) 0.0071(11) 0.0064(11)
P3 0.0309(15) 0.0320(12) 0.0203(11) 0.0017(9) 0.0031(10) 0.0019(11)
P4 0.0287(15) 0.0288(12) 0.0224(11) 0.0004(9) 0.0030(10) 0.0019(10)
P5 0.0339(15) 0.0209(11) 0.0214(11) -0.0002(9) 0.0005(10) 0.0008(10)
P6 0.0378(16) 0.0229(11) 0.0248(11) 0.0003(9) 0.0037(11) 0.0037(11)
P7 0.046(2) 0.0504(17) 0.0511(17) -0.0042(14) 0.0122(15) -0.0032(15)
P8 0.0438(18) 0.0351(14) 0.0362(14) 0.0036(11) 0.0096(13) 0.0027(13)
F1 0.078(6) 0.109(6) 0.060(4) -0.004(4) 0.030(4) -0.006(5)
F2 0.092(6) 0.121(7) 0.061(4) -0.028(4) 0.032(4) -0.004(5)
F3 0.054(5) 0.126(7) 0.084(5) 0.025(5) 0.012(4) -0.004(5)
F4 0.104(7) 0.050(4) 0.114(6) 0.000(4) 0.051(5) -0.002(4)
F5 0.054(5) 0.161(8) 0.074(5) 0.002(5) 0.007(4) -0.006(5)
F6 0.162(10) 0.050(5) 0.152(8) -0.014(5) 0.075(7) -0.017(5)
F7 0.069(5) 0.092(5) 0.042(3) 0.009(3) 0.018(3) 0.025(4)
F8 0.140(8) 0.112(6) 0.044(4) -0.001(4) 0.033(5) 0.048(6)
F9 0.109(6) 0.038(3) 0.078(5) 0.020(3) 0.028(4) 0.011(4)
F10 0.067(6) 0.098(6) 0.085(5) 0.030(4) -0.012(4) -0.025(4)
F11 0.140(8) 0.044(4) 0.083(5) 0.010(4) 0.015(5) 0.024(4)
F12 0.054(5) 0.137(7) 0.075(5) 0.009(5) 0.020(4) -0.012(5)
O1 0.105(10) 0.181(13) 0.111(9) 0.007(9) 0.031(8) -0.067(10)
O2 0.093(10) 0.220(16) 0.112(10) -0.030(11) 0.035(8) -0.007(10)
C1 0.027(6) 0.039(5) 0.028(5) 0.004(4) 0.007(4) 0.011(4)
C2 0.043(7) 0.053(7) 0.045(6) 0.019(5) 0.009(5) 0.010(6)
C3 0.050(8) 0.063(8) 0.065(8) 0.028(6) 0.023(7) 0.002(6)
C4 0.053(9) 0.083(9) 0.055(7) 0.020(7) 0.032(6) 0.002(7)
C5 0.040(8) 0.085(9) 0.062(8) 0.028(7) 0.015(6) 0.009(7)
C6 0.051(8) 0.069(8) 0.047(6) 0.023(6) 0.026(6) 0.013(6)
C7 0.035(6) 0.034(5) 0.049(6) 0.013(5) 0.011(5) 0.007(5)
C8 0.048(8) 0.043(6) 0.053(7) 0.013(5) 0.012(6) 0.005(5)
C9 0.074(10) 0.051(7) 0.081(10) 0.039(7) 0.030(8) 0.025(7)
C10 0.046(8) 0.084(10) 0.073(9) 0.048(8) 0.020(7) 0.028(7)
C11 0.026(7) 0.096(10) 0.058(7) 0.033(7) 0.011(6) 0.020(7)
C12 0.058(8) 0.058(7) 0.040(6) 0.012(5) 0.007(6) 0.007(6)
C13 0.026(6) 0.027(5) 0.025(4) 0.008(4) -0.001(4) 0.005(4)
C14 0.023(6) 0.052(6) 0.040(5) -0.001(5) 0.006(4) -0.009(5)
C15 0.028(6) 0.033(5) 0.032(5) -0.008(4) 0.008(4) -0.001(4)
C16 0.029(6) 0.030(5) 0.021(4) 0.001(4) 0.005(4) 0.001(4)
C17 0.039(6) 0.035(5) 0.025(5) 0.010(4) 0.011(4) -0.005(5)
C18 0.039(6) 0.024(4) 0.018(4) 0.006(4) 0.009(4) 0.000(4)
C20 0.037(6) 0.038(5) 0.032(5) 0.004(4) 0.008(4) 0.004(5)
C21 0.050(7) 0.035(5) 0.038(6) 0.009(4) 0.015(5) -0.001(5)
C22 0.048(7) 0.032(5) 0.058(7) 0.002(5) 0.016(6) 0.001(5)
C23 0.037(7) 0.036(5) 0.041(6) -0.006(5) 0.001(5) -0.008(5)
C24 0.039(6) 0.032(5) 0.027(5) -0.005(4) 0.003(4) 0.007(5)
C25 0.028(6) 0.034(5) 0.027(5) 0.005(4) 0.007(4) 0.006(4)
C26 0.031(6) 0.028(5) 0.025(4) -0.003(4) 0.003(4) 0.002(4)
C27 0.030(6) 0.039(5) 0.032(5) 0.004(4) 0.002(4) -0.001(5)
C28 0.042(7) 0.031(5) 0.031(5) -0.003(4) 0.004(5) -0.005(5)
C29 0.052(7) 0.034(5) 0.027(5) 0.000(4) 0.005(5) -0.001(5)
C30 0.059(8) 0.040(6) 0.034(5) 0.006(5) 0.020(5) 0.006(5)
C31 0.036(6) 0.036(5) 0.034(5) 0.004(4) 0.009(5) 0.000(5)
C32 0.028(6) 0.038(5) 0.017(4) -0.003(4) 0.003(4) 0.000(4)
C33 0.033(7) 0.038(6) 0.073(8) 0.018(5) 0.014(6) 0.008(5)
C34 0.034(7) 0.045(6) 0.070(7) -0.001(5) 0.025(6) -0.002(5)
C35 0.044(7) 0.025(5) 0.034(5) -0.011(4) 0.005(5) -0.010(5)
C36 0.045(8) 0.031(6) 0.073(8) -0.012(5) 0.016(6) 0.000(5)
C37 0.036(6) 0.028(5) 0.059(6) -0.012(5) 0.023(5) -0.002(5)
C38 0.032(6) 0.028(5) 0.025(5) -0.004(4) 0.003(4) -0.003(4)
C39 0.040(7) 0.057(7) 0.024(5) -0.002(5) 0.004(5) -0.009(5)
C40 0.056(9) 0.105(10) 0.033(6) -0.010(6) 0.021(6) -0.023(8)
C41 0.053(9) 0.087(9) 0.035(6) -0.011(6) 0.016(6) -0.003(7)
C42 0.040(7) 0.037(6) 0.053(6) -0.010(5) 0.012(5) 0.002(5)
C43 0.040(7) 0.028(5) 0.037(5) -0.002(4) 0.011(5) 0.001(5)
C44 0.040(6) 0.022(4) 0.023(4) 0.000(4) 0.005(4) 0.003(4)
C45 0.023(5) 0.026(4) 0.031(5) 0.000(4) 0.011(4) -0.002(4)
C46 0.030(6) 0.027(5) 0.015(4) 0.002(3) 0.003(4) 0.003(4)
C47 0.035(6) 0.018(4) 0.021(4) -0.001(3) 0.000(4) 0.005(4)
C48 0.035(6) 0.017(4) 0.025(4) 0.002(3) -0.003(4) -0.003(4)
C49 0.038(6) 0.024(5) 0.027(5) 0.004(4) 0.002(4) 0.006(4)
C50 0.030(6) 0.016(4) 0.022(4) -0.001(3) -0.001(4) 0.007(4)
C51 0.045(7) 0.033(5) 0.044(6) 0.004(4) 0.019(5) 0.007(5)
C52 0.066(9) 0.043(6) 0.043(6) 0.007(5) 0.025(6) 0.001(6)
C53 0.063(8) 0.023(5) 0.038(6) 0.000(4) 0.004(5) -0.005(5)
C54 0.051(8) 0.030(5) 0.058(7) 0.008(5) 0.016(6) 0.009(5)
C55 0.052(7) 0.030(5) 0.031(5) 0.006(4) 0.011(5) 0.007(5)
C56 0.033(6) 0.029(5) 0.021(4) 0.010(4) -0.004(4) 0.002(4)
C57 0.045(7) 0.028(5) 0.037(5) 0.000(4) 0.013(5) -0.004(5)
C58 0.043(7) 0.045(6) 0.037(5) 0.010(5) 0.005(5) -0.002(5)
C59 0.038(7) 0.071(8) 0.049(7) 0.017(6) 0.001(6) -0.014(6)
C60 0.068(9) 0.043(6) 0.035(6) 0.005(5) -0.009(6) -0.021(6)
C61 0.055(8) 0.037(5) 0.025(5) 0.001(4) 0.004(5) -0.008(5)
C62 0.037(6) 0.028(5) 0.032(5) 0.006(4) -0.001(4) -0.003(4)
C63 0.048(7) 0.039(6) 0.061(7) 0.010(5) 0.021(6) 0.005(5)
C64 0.063(10) 0.053(8) 0.109(11) 0.038(8) 0.039(9) 0.013(7)
C65 0.050(9) 0.096(11) 0.086(10) 0.059(9) 0.029(8) 0.001(8)
C66 0.052(9) 0.117(12) 0.031(6) 0.014(7) 0.015(6) -0.001(8)
C67 0.044(7) 0.070(7) 0.029(5) 0.005(5) 0.006(5) -0.002(6)
C68 0.035(6) 0.024(4) 0.025(4) 0.001(4) 0.008(4) 0.009(4)
C69 0.052(8) 0.023(5) 0.043(6) -0.012(4) 0.013(5) 0.002(5)
C70 0.043(7) 0.044(6) 0.056(7) -0.005(5) 0.002(6) 0.003(5)
C71 0.050(8) 0.028(5) 0.063(7) -0.014(5) 0.008(6) -0.010(5)
C72 0.065(9) 0.019(5) 0.054(6) -0.009(4) 0.017(6) -0.001(5)
C73 0.041(7) 0.028(5) 0.034(5) -0.006(4) 0.006(5) -0.001(5)
C74 0.041(7) 0.019(4) 0.024(4) -0.009(4) 0.002(4) -0.005(4)
C75 0.046(7) 0.029(5) 0.035(5) 0.003(4) 0.014(5) 0.005(5)
C76 0.036(6) 0.035(5) 0.039(5) 0.009(4) 0.015(5) 0.001(5)
C77 0.034(6) 0.020(4) 0.026(4) 0.002(4) 0.009(4) 0.006(4)
C78 0.042(7) 0.019(4) 0.028(5) 0.003(4) 0.005(4) 0.001(4)
C79 0.039(6) 0.025(5) 0.027(5) -0.005(4) 0.013(4) -0.003(4)
C80 0.040(7) 0.042(6) 0.029(5) 0.004(4) 0.011(5) 0.013(5)
C81 0.066(10) 0.115(12) 0.050(7) -0.016(8) 0.021(7) -0.019(9)
C82 0.063(10) 0.177(17) 0.058(8) -0.007(10) 0.024(8) -0.051(11)
C83 0.090(12) 0.107(12) 0.055(8) -0.004(8) 0.045(8) 0.002(10)
C84 0.089(12) 0.072(9) 0.069(9) 0.000(7) 0.046(8) 0.010(8)
C85 0.078(10) 0.063(8) 0.061(8) -0.008(6) 0.042(7) -0.005(7)
C86 0.038(7) 0.035(5) 0.032(5) -0.003(4) 0.013(5) 0.014(5)
C87 0.060(8) 0.025(5) 0.060(7) -0.004(5) 0.011(6) 0.012(5)
C88 0.049(8) 0.035(6) 0.082(9) -0.016(6) 0.005(7) 0.004(5)
C89 0.067(9) 0.036(6) 0.089(10) 0.005(7) 0.036(8) -0.001(6)
C90 0.086(11) 0.045(7) 0.057(7) 0.019(6) 0.021(7) 0.011(7)
C91 0.072(9) 0.032(5) 0.039(6) 0.009(5) 0.016(6) 0.006(5)
C92 0.047(7) 0.031(5) 0.034(5) -0.002(4) 0.011(5) 0.001(5)
C93 0.042(7) 0.040(6) 0.030(5) -0.003(4) 0.003(5) 0.011(5)
C94 0.044(7) 0.021(5) 0.040(6) 0.005(4) -0.001(5) 0.002(4)
C95 0.075(9) 0.037(6) 0.045(6) -0.001(5) 0.007(6) -0.003(6)
C96 0.104(12) 0.041(7) 0.053(7) 0.009(6) -0.007(7) -0.028(7)
C97 0.104(12) 0.040(7) 0.066(9) 0.011(6) 0.006(8) -0.021(7)
C98 0.123(13) 0.054(8) 0.050(7) 0.018(6) 0.012(8) -0.012(8)
C99 0.084(10) 0.029(5) 0.036(6) 0.005(4) 0.007(6) -0.007(6)
C100 0.030(6) 0.048(6) 0.032(5) -0.005(5) 0.004(5) 0.010(5)
C101 0.037(6) 0.040(6) 0.038(5) -0.005(5) 0.012(5) 0.009(5)
C102 0.050(8) 0.047(6) 0.056(7) 0.002(5) 0.021(6) 0.008(6)
C103 0.147(10) 0.110(9) 0.123(9) 0.002(8) 0.078(8) -0.007(8)
C104 0.185(13) 0.157(12) 0.181(12) 0.017(9) 0.069(9) -0.022(9)
C105 0.18(2) 0.15(2) 0.087(14) 0.026(15) 0.066(14) -0.011(19)
C106 0.068(12) 0.171(19) 0.062(9) -0.012(12) 0.031(8) -0.006(13)
C107 0.064(10) 0.112(11) 0.065(8) -0.033(8) 0.040(7) -0.021(8)
C108 0.037(7) 0.046(6) 0.029(5) -0.010(5) -0.002(5) 0.017(5)
C109 0.034(7) 0.045(6) 0.036(5) -0.013(5) 0.005(5) -0.003(5)
C110 0.048(8) 0.052(7) 0.041(6) -0.013(5) 0.009(5) -0.002(6)
C111 0.073(10) 0.086(10) 0.051(7) -0.011(7) 0.021(7) -0.027(8)
C112 0.085(12) 0.128(14) 0.061(9) -0.034(9) 0.029(8) -0.041(10)
C113 0.117(15) 0.087(11) 0.074(10) -0.008(8) 0.055(10) -0.035(10)
C114 0.096(12) 0.083(10) 0.052(7) -0.003(7) 0.038(8) 0.001(9)
C115 0.052(8) 0.083(9) 0.039(6) 0.000(6) 0.018(6) 0.003(7)
C116 0.052(8) 0.039(6) 0.025(5) -0.002(4) -0.001(5) 0.005(5)
C117 0.057(8) 0.055(7) 0.019(5) 0.000(5) 0.000(5) 0.003(6)
C118 0.043(8) 0.076(9) 0.042(6) 0.008(6) 0.014(6) -0.001(7)
C119 0.044(8) 0.064(8) 0.057(7) 0.001(6) 0.012(6) -0.001(6)
C120 0.071(11) 0.077(9) 0.067(8) 0.016(7) 0.036(8) 0.002(8)
C121 0.060(11) 0.101(12) 0.092(11) 0.023(9) 0.033(8) -0.008(9)
C122 0.032(9) 0.126(14) 0.153(16) 0.071(12) 0.026(9) 0.002(9)
C123 0.060(10) 0.088(10) 0.109(12) 0.034(9) 0.032(9) 0.019(9)
C124 0.036(6) 0.038(5) 0.022(5) 0.002(4) 0.002(4) 0.004(5)
C125 0.041(7) 0.030(5) 0.018(4) -0.003(4) 0.003(4) 0.002(5)
C126 0.052(7) 0.031(5) 0.024(5) -0.001(4) 0.008(5) -0.013(5)
C127 0.064(9) 0.046(6) 0.045(6) 0.006(5) 0.021(6) -0.003(6)
C128 0.074(10) 0.049(7) 0.040(6) 0.000(5) 0.024(6) -0.016(7)
C129 0.059(9) 0.066(8) 0.052(7) -0.008(6) 0.024(7) -0.029(7)
C130 0.044(8) 0.070(8) 0.062(8) 0.005(7) 0.010(6) -0.002(7)
C131 0.053(8) 0.048(6) 0.047(6) 0.001(5) 0.007(6) -0.013(6)
C132 0.041(7) 0.052(7) 0.026(5) 0.002(5) -0.004(5) 0.007(5)
C133 0.031(6) 0.044(6) 0.041(6) 0.003(5) 0.002(5) 0.001(5)
C134 0.024(6) 0.054(7) 0.052(6) 0.014(5) 0.006(5) -0.008(5)
C135 0.075(10) 0.063(8) 0.058(8) 0.019(6) -0.007(7) -0.021(7)
C136 0.126(15) 0.081(11) 0.086(11) 0.047(10) -0.018(10) -0.040(10)
C137 0.093(13) 0.037(8) 0.149(16) 0.035(10) -0.002(11) -0.022(8)
C138 0.068(10) 0.042(7) 0.119(12) 0.016(8) 0.027(9) -0.009(7)
C139 0.056(8) 0.044(7) 0.075(8) -0.001(6) 0.022(7) -0.011(6)
C140 0.115(15) 0.096(12) 0.124(14) -0.020(11) 0.054(12) -0.029(11)
C141 0.059(11) 0.127(15) 0.136(15) -0.036(12) 0.035(10) -0.006(10)
C142 0.043(9) 0.120(13) 0.074(9) 0.000(9) 0.010(7) -0.028(9)
C143 0.067(14) 0.18(2) 0.25(3) 0.07(2) 0.004(16) -0.008(14)
C144 0.22(3) 0.095(14) 0.25(3) -0.083(17) 0.15(2) -0.058(16)
C145 0.060(11) 0.17(2) 0.100(13) 0.010(15) 0.033(10) -0.012(12)
O3 0.041(10) 0.027(7) 0.092(12) -0.014(8) 0.007(9) -0.004(7)
C146 0.056(15) 0.100(16) 0.124(18) 0.006(14) 0.026(14) -0.015(13)
C147 0.12(2) 0.17(2) 0.105(18) 0.016(16) 0.050(16) -0.010(17)
C148 0.046(9) 0.043(8) 0.040(8) 0.014(7) 0.009(7) 0.018(8)
O4 0.108(17) 0.103(15) 0.075(12) -0.002(11) 0.001(11) 0.011(12)
C149 0.13(2) 0.107(19) 0.13(2) -0.012(16) 0.022(18) 0.013(17)
C150 0.14(2) 0.111(18) 0.121(18) -0.020(15) 0.040(16) -0.006(15)
C151 0.084(11) 0.076(11) 0.079(11) -0.005(8) 0.022(8) 0.010(9)
O5 0.09(2) 0.10(2) 0.20(4) 0.03(2) -0.05(2) -0.038(18)
C153 0.10(3) 0.046(16) 0.07(2) 0.024(15) -0.025(19) -0.017(17)
C154 0.12(4) 0.07(2) 0.048(18) -0.003(17) -0.03(2) 0.06(2)
C152 0.09(2) 0.067(17) 0.081(18) -0.008(14) -0.013(15) -0.001(15)

loop_
_atom_type_symbol
_atom_type_description
_atom_type_scat_dispersion_real
_atom_type_scat_dispersion_imag
_atom_type_scat_source
C C 0.0033 0.0016 'International Tables Vol C Tables 4.2.6.8 and 6.1.1.4'
H H 0.0000 0.0000 'International Tables Vol C Tables 4.2.6.8 and 6.1.1.4'
O O 0.0106 0.0060 'International Tables Vol C Tables 4.2.6.8 and 6.1.1.4'
F F 0.0171 0.0103 'International Tables Vol C Tables 4.2.6.8 and 6.1.1.4'
P P 0.1023 0.0942 'International Tables Vol C Tables 4.2.6.8 and 6.1.1.4'
Cu Cu 0.3201 1.2651 'International Tables Vol C Tables 4.2.6.8 and 6.1.1.4'
Au Au -2.0133 8.8022 'International Tables Vol C Tables 4.2.6.8 and 6.1.1.4'

loop_
_geom_angle_atom_site_label_1
_geom_angle_atom_site_label_2
_geom_angle_atom_site_label_3
_geom_angle
_geom_angle_site_symmetry_1
_geom_angle_site_symmetry_3
_geom_angle_publ_flag
C100 Au1 C92 172.6(4) . . ?
C100 Au1 Cu1 137.9(3) . . ?
C92 Au1 Cu1 46.9(3) . . ?
C100 Au1 Au2 88.4(3) . . ?
C92 Au1 Au2 86.8(3) . . ?
Cu1 Au1 Au2 133.63(3) . . ?
C100 Au1 Cu2 45.4(3) . . ?
C92 Au1 Cu2 140.4(3) . . ?
Cu1 Au1 Cu2 93.63(3) . . ?
Au2 Au1 Cu2 132.28(3) . . ?
C100 Au1 Au5 88.9(3) . . ?
C92 Au1 Au5 93.3(3) . . ?
Cu1 Au1 Au5 52.17(3) . . ?
Au2 Au1 Au5 156.308(17) . . ?
Cu2 Au1 Au5 54.30(3) . . ?
C100 Au1 Au3 94.5(3) . . ?
C92 Au1 Au3 92.7(3) . . ?
Cu1 Au1 Au3 54.76(2) . . ?
Au2 Au1 Au3 143.990(18) . . ?
Cu2 Au1 Au3 53.13(3) . . ?
Au5 Au1 Au3 59.699(16) . . ?
P2 Au2 P1 166.82(9) . . ?
P2 Au2 Au1 97.65(6) . . ?
P1 Au2 Au1 92.41(6) . . ?
C108 Au3 C116 172.3(4) . . ?
C108 Au3 Cu2 140.2(3) . . ?
C116 Au3 Cu2 46.9(3) . . ?
C108 Au3 Au4 78.8(3) . . ?
C116 Au3 Au4 94.7(3) . . ?
Cu2 Au3 Au4 140.46(3) . . ?
C108 Au3 Cu1 46.0(3) . . ?
C116 Au3 Cu1 140.4(3) . . ?
Cu2 Au3 Cu1 94.40(3) . . ?
Au4 Au3 Cu1 124.81(3) . . ?
C108 Au3 Au5 89.6(3) . . ?
C116 Au3 Au5 98.2(3) . . ?
Cu2 Au3 Au5 54.88(3) . . ?
Au4 Au3 Au5 145.577(19) . . ?
Cu1 Au3 Au5 51.97(2) . . ?
C108 Au3 Au1 93.5(3) . . ?
C116 Au3 Au1 90.5(3) . . ?
Cu2 Au3 Au1 55.24(3) . . ?
Au4 Au3 Au1 152.019(17) . . ?
Cu1 Au3 Au1 53.63(3) . . ?
Au5 Au3 Au1 59.839(14) . . ?
P3 Au4 P4 164.13(8) . . ?
P3 Au4 Au3 95.72(6) . . ?
P4 Au4 Au3 93.92(6) . . ?
C132 Au5 C124 168.7(4) . . ?
C132 Au5 Cu1 140.6(3) . . ?
C124 Au5 Cu1 48.4(3) . . ?
C132 Au5 Au6 78.1(3) . . ?
C124 Au5 Au6 92.8(3) . . ?
Cu1 Au5 Au6 141.16(3) . . ?
C132 Au5 Cu2 45.8(3) . . ?
C124 Au5 Cu2 144.6(3) . . ?
Cu1 Au5 Cu2 96.39(4) . . ?
Au6 Au5 Cu2 122.16(3) . . ?
C132 Au5 Au3 87.2(3) . . ?
C124 Au5 Au3 98.4(2) . . ?
Cu1 Au5 Au3 55.72(3) . . ?
Au6 Au5 Au3 152.403(17) . . ?
Cu2 Au5 Au3 53.65(3) . . ?
C132 Au5 Au1 97.6(3) . . ?
C124 Au5 Au1 93.7(3) . . ?
Cu1 Au5 Au1 54.77(3) . . ?
Au6 Au5 Au1 144.062(17) . . ?
Cu2 Au5 Au1 55.20(3) . . ?
Au3 Au5 Au1 60.462(15) . . ?
P5 Au6 P6 168.78(8) . . ?
P5 Au6 Au5 94.38(6) . . ?
P6 Au6 Au5 96.63(6) . . ?
C124 Cu1 C108 121.3(4) . . ?
C124 Cu1 C92 119.6(4) . . ?
C108 Cu1 C92 118.5(4) . . ?
C124 Cu1 C109 119.1(4) . . ?
C108 Cu1 C109 29.9(4) . . ?
C92 Cu1 C109 116.3(4) . . ?
C124 Cu1 C93 114.4(3) . . ?
C108 Cu1 C93 119.9(3) . . ?
C92 Cu1 C93 29.1(3) . . ?
C109 Cu1 C93 102.7(3) . . ?
C124 Cu1 Au5 46.7(3) . . ?
C108 Cu1 Au5 105.0(3) . . ?
C92 Cu1 Au5 110.0(3) . . ?
C109 Cu1 Au5 127.5(3) . . ?
C93 Cu1 Au5 129.7(2) . . ?
C124 Cu1 Au1 108.0(3) . . ?
C108 Cu1 Au1 107.2(3) . . ?
C92 Cu1 Au1 44.2(3) . . ?
C109 Cu1 Au1 128.7(2) . . ?
C93 Cu1 Au1 73.2(3) . . ?
Au5 Cu1 Au1 73.06(3) . . ?
C124 Cu1 Au3 112.0(3) . . ?
C108 Cu1 Au3 43.0(3) . . ?
C92 Cu1 Au3 105.3(3) . . ?
C109 Cu1 Au3 72.8(3) . . ?
C93 Cu1 Au3 128.1(2) . . ?
Au5 Cu1 Au3 72.31(3) . . ?
Au1 Cu1 Au3 71.61(3) . . ?
C132 Cu2 C116 118.8(4) . . ?
C132 Cu2 C100 121.1(4) . . ?
C116 Cu2 C100 118.6(4) . . ?
C132 Cu2 C101 115.0(4) . . ?
C116 Cu2 C101 123.1(4) . . ?
C100 Cu2 C101 30.2(3) . . ?
C132 Cu2 C133 28.3(4) . . ?
C116 Cu2 C133 107.6(4) . . ?
C100 Cu2 C133 131.7(3) . . ?
C101 Cu2 C133 110.7(3) . . ?
C132 Cu2 Au3 100.9(3) . . ?
C116 Cu2 Au3 45.0(3) . . ?
C100 Cu2 Au3 109.8(3) . . ?
C101 Cu2 Au3 136.6(2) . . ?
C133 Cu2 Au3 112.4(2) . . ?
C132 Cu2 Au5 44.3(3) . . ?
C116 Cu2 Au5 112.0(3) . . ?
C100 Cu2 Au5 101.1(3) . . ?
C101 Cu2 Au5 118.7(2) . . ?
C133 Cu2 Au5 72.0(2) . . ?
Au3 Cu2 Au5 71.47(3) . . ?
C132 Cu2 Au1 110.8(3) . . ?
C116 Cu2 Au1 102.8(3) . . ?
C100 Cu2 Au1 43.1(3) . . ?
C101 Cu2 Au1 73.3(2) . . ?
C133 Cu2 Au1 138.3(2) . . ?
Au3 Cu2 Au1 71.63(3) . . ?
Au5 Cu2 Au1 70.51(3) . . ?
C80 P1 C86 107.1(4) . . ?
C80 P1 C77 103.8(4) . . ?
C86 P1 C77 105.3(4) . . ?
C80 P1 Au2 111.0(4) . . ?
C86 P1 Au2 114.8(3) . . ?
C77 P1 Au2 114.0(3) . . ?
C1 P2 C7 104.9(4) . . ?
C1 P2 C13 105.8(4) . . ?
C7 P2 C13 104.0(4) . . ?
C1 P2 Au2 107.5(3) . . ?
C7 P2 Au2 117.6(3) . . ?
C13 P2 Au2 115.9(3) . . ?
C25 P3 C26 108.3(4) . . ?
C25 P3 C16 104.7(4) . . ?
C26 P3 C16 105.4(4) . . ?
C25 P3 Au4 108.2(3) . . ?
C26 P3 Au4 114.3(3) . . ?
C16 P3 Au4 115.3(3) . . ?
C32 P4 C38 109.7(4) . . ?
C32 P4 C44 103.3(4) . . ?
C38 P4 C44 101.3(4) . . ?
C32 P4 Au4 107.7(3) . . ?
C38 P4 Au4 118.4(3) . . ?
C44 P4 Au4 115.4(3) . . ?
C56 P5 C50 108.0(4) . . ?
C56 P5 C47 105.6(4) . . ?
C50 P5 C47 103.6(4) . . ?
C56 P5 Au6 113.3(3) . . ?
C50 P5 Au6 112.1(3) . . ?
C47 P5 Au6 113.6(3) . . ?
C62 P6 C68 107.9(4) . . ?
C62 P6 C74 105.5(4) . . ?
C68 P6 C74 104.3(4) . . ?
C62 P6 Au6 112.4(3) . . ?
C68 P6 Au6 110.4(3) . . ?
C74 P6 Au6 115.8(3) . . ?
F6 P7 F5 92.5(6) . . ?
F6 P7 F4 176.9(6) . . ?
F5 P7 F4 89.4(5) . . ?
F6 P7 F3 90.8(5) . . ?
F5 P7 F3 176.4(5) . . ?
F4 P7 F3 87.3(5) . . ?
F6 P7 F2 92.8(5) . . ?
F5 P7 F2 91.7(4) . . ?
F4 P7 F2 89.5(5) . . ?
F3 P7 F2 89.6(4) . . ?
F6 P7 F1 87.5(5) . . ?
F5 P7 F1 89.4(4) . . ?
F4 P7 F1 90.1(4) . . ?
F3 P7 F1 89.2(4) . . ?
F2 P7 F1 178.8(5) . . ?
F12 P8 F9 92.3(5) . . ?
F12 P8 F10 177.9(5) . . ?
F9 P8 F10 89.8(4) . . ?
F12 P8 F8 90.0(5) . . ?
F9 P8 F8 89.3(4) . . ?
F10 P8 F8 89.7(5) . . ?
F12 P8 F7 91.1(4) . . ?
F9 P8 F7 91.0(4) . . ?
F10 P8 F7 89.2(4) . . ?
F8 P8 F7 178.9(5) . . ?
F12 P8 F11 87.7(5) . . ?
F9 P8 F11 179.6(4) . . ?
F10 P8 F11 90.2(5) . . ?
F8 P8 F11 91.1(4) . . ?
F7 P8 F11 88.6(4) . . ?
C6 C1 C2 119.0(9) . . ?
C6 C1 P2 122.5(7) . . ?
C2 C1 P2 118.5(8) . . ?
C3 C2 C1 119.9(11) . . ?
C3 C2 H2 120.0 . . ?
C1 C2 H2 120.0 . . ?
C2 C3 C4 121.6(11) . . ?
C2 C3 H3 119.2 . . ?
C4 C3 H3 119.2 . . ?
C5 C4 C3 118.5(11) . . ?
C5 C4 H4 120.7 . . ?
C3 C4 H4 120.7 . . ?
C4 C5 C6 121.5(12) . . ?
C4 C5 H5 119.2 . . ?
C6 C5 H5 119.2 . . ?
C1 C6 C5 119.4(10) . . ?
C1 C6 H6 120.3 . . ?
C5 C6 H6 120.3 . . ?
C8 C7 C12 119.5(10) . . ?
C8 C7 P2 120.6(8) . . ?
C12 C7 P2 119.9(8) . . ?
C7 C8 C9 119.7(11) . . ?
C7 C8 H8 120.1 . . ?
C9 C8 H8 120.1 . . ?
C10 C9 C8 120.0(12) . . ?
C10 C9 H9 120.0 . . ?
C8 C9 H9 120.0 . . ?
C11 C10 C9 121.3(12) . . ?
C11 C10 H10 119.3 . . ?
C9 C10 H10 119.3 . . ?
C10 C11 C12 120.2(12) . . ?
C10 C11 H11 119.9 . . ?
C12 C11 H11 119.9 . . ?
C7 C12 C11 119.3(11) . . ?
C7 C12 H12 120.4 . . ?
C11 C12 H12 120.4 . . ?
C18 C13 C14 119.5(8) . . ?
C18 C13 P2 118.3(7) . . ?
C14 C13 P2 122.2(7) . . ?
C15 C14 C13 120.6(9) . . ?
C15 C14 H14 119.7 . . ?
C13 C14 H14 119.7 . . ?
C14 C15 C16 120.0(8) . . ?
C14 C15 H15 120.0 . . ?
C16 C15 H15 120.0 . . ?
C17 C16 C15 119.1(8) . . ?
C17 C16 P3 119.3(7) . . ?
C15 C16 P3 121.5(7) . . ?
C16 C17 C18 121.6(9) . . ?
C16 C17 H17 119.2 . . ?
C18 C17 H17 119.2 . . ?
C13 C18 C17 119.0(8) . . ?
C13 C18 H18 120.5 . . ?
C17 C18 H18 120.5 . . ?
C21 C20 C25 120.5(9) . . ?
C21 C20 H20 119.8 . . ?
C25 C20 H20 119.8 . . ?
C22 C21 C20 119.8(9) . . ?
C22 C21 H21 120.1 . . ?
C20 C21 H21 120.1 . . ?
C23 C22 C21 120.9(10) . . ?
C23 C22 H22 119.6 . . ?
C21 C22 H22 119.6 . . ?
C22 C23 C24 119.9(9) . . ?
C22 C23 H23 120.0 . . ?
C24 C23 H23 120.0 . . ?
C25 C24 C23 120.2(9) . . ?
C25 C24 H24 119.9 . . ?
C23 C24 H24 119.9 . . ?
C24 C25 C20 118.7(9) . . ?
C24 C25 P3 124.1(7) . . ?
C20 C25 P3 117.2(7) . . ?
C31 C26 C27 119.2(8) . . ?
C31 C26 P3 120.2(7) . . ?
C27 C26 P3 120.5(7) . . ?
C28 C27 C26 118.8(9) . . ?
C28 C27 H27 120.6 . . ?
C26 C27 H27 120.6 . . ?
C29 C28 C27 120.9(10) . . ?
C29 C28 H28 119.6 . . ?
C27 C28 H28 119.6 . . ?
C30 C29 C28 120.4(9) . . ?
C30 C29 H29 119.8 . . ?
C28 C29 H29 119.8 . . ?
C29 C30 C31 119.9(10) . . ?
C29 C30 H30 120.0 . . ?
C31 C30 H30 120.0 . . ?
C26 C31 C30 120.8(9) . . ?
C26 C31 H31 119.6 . . ?
C30 C31 H31 119.6 . . ?
C37 C32 C33 117.2(9) . . ?
C37 C32 P4 123.7(8) . . ?
C33 C32 P4 118.7(7) . . ?
C34 C33 C32 121.6(10) . . ?
C34 C33 H33 119.2 . . ?
C32 C33 H33 119.2 . . ?
C35 C34 C33 120.3(10) . . ?
C35 C34 H34 119.9 . . ?
C33 C34 H34 119.9 . . ?
C34 C35 C36 118.8(9) . . ?
C34 C35 H35 120.6 . . ?
C36 C35 H35 120.6 . . ?
C35 C36 C37 122.0(10) . . ?
C35 C36 H36 119.0 . . ?
C37 C36 H36 119.0 . . ?
C32 C37 C36 120.0(10) . . ?
C32 C37 H37 120.0 . . ?
C36 C37 H37 120.0 . . ?
C39 C38 C43 118.5(9) . . ?
C39 C38 P4 121.6(8) . . ?
C43 C38 P4 119.9(7) . . ?
C40 C39 C38 120.6(10) . . ?
C40 C39 H39 119.7 . . ?
C38 C39 H39 119.7 . . ?
C41 C40 C39 120.4(11) . . ?
C41 C40 H40 119.8 . . ?
C39 C40 H40 119.8 . . ?
C40 C41 C42 119.4(11) . . ?
C40 C41 H41 120.3 . . ?
C42 C41 H41 120.3 . . ?
C43 C42 C41 121.5(11) . . ?
C43 C42 H42 119.2 . . ?
C41 C42 H42 119.2 . . ?
C42 C43 C38 119.6(9) . . ?
C42 C43 H43 120.2 . . ?
C38 C43 H43 120.2 . . ?
C45 C44 C49 119.1(8) . . ?
C45 C44 P4 121.6(7) . . ?
C49 C44 P4 119.3(6) . . ?
C44 C45 C46 120.7(8) . . ?
C44 C45 H45 119.6 . . ?
C46 C45 H45 119.6 . . ?
C47 C46 C45 119.7(8) . . ?
C47 C46 H46 120.1 . . ?
C45 C46 H46 120.1 . . ?
C46 C47 C48 119.8(7) . . ?
C46 C47 P5 120.1(6) . . ?
C48 C47 P5 119.8(6) . . ?
C49 C48 C47 119.8(8) . . ?
C49 C48 H48 120.1 . . ?
C47 C48 H48 120.1 . . ?
C48 C49 C44 120.8(8) . . ?
C48 C49 H49 119.6 . . ?
C44 C49 H49 119.6 . . ?
C51 C50 C55 118.8(8) . . ?
C51 C50 P5 119.9(7) . . ?
C55 C50 P5 121.1(7) . . ?
C50 C51 C52 121.1(9) . . ?
C50 C51 H51 119.5 . . ?
C52 C51 H51 119.5 . . ?
C51 C52 C53 119.2(10) . . ?
C51 C52 H52 120.4 . . ?
C53 C52 H52 120.4 . . ?
C54 C53 C52 120.1(9) . . ?
C54 C53 H53 120.0 . . ?
C52 C53 H53 120.0 . . ?
C53 C54 C55 120.5(10) . . ?
C53 C54 H54 119.8 . . ?
C55 C54 H54 119.8 . . ?
C50 C55 C54 120.3(9) . . ?
C50 C55 H55 119.8 . . ?
C54 C55 H55 119.8 . . ?
C57 C56 C61 120.0(9) . . ?
C57 C56 P5 122.6(7) . . ?
C61 C56 P5 117.4(8) . . ?
C58 C57 C56 120.5(9) . . ?
C58 C57 H57 119.7 . . ?
C56 C57 H57 119.7 . . ?
C57 C58 C59 121.0(11) . . ?
C57 C58 H58 119.5 . . ?
C59 C58 H58 119.5 . . ?
C58 C59 C60 118.6(11) . . ?
C58 C59 H59 120.7 . . ?
C60 C59 H59 120.7 . . ?
C61 C60 C59 121.1(10) . . ?
C61 C60 H60 119.4 . . ?
C59 C60 H60 119.4 . . ?
C60 C61 C56 118.8(10) . . ?
C60 C61 H61 120.6 . . ?
C56 C61 H61 120.6 . . ?
C63 C62 C67 119.1(9) . . ?
C63 C62 P6 119.8(8) . . ?
C67 C62 P6 121.0(7) . . ?
C62 C63 C64 121.1(11) . . ?
C62 C63 H63 119.4 . . ?
C64 C63 H63 119.4 . . ?
C65 C64 C63 119.4(12) . . ?
C65 C64 H64 120.3 . . ?
C63 C64 H64 120.3 . . ?
C66 C65 C64 120.5(11) . . ?
C66 C65 H65 119.8 . . ?
C64 C65 H65 119.8 . . ?
C65 C66 C67 120.6(12) . . ?
C65 C66 H66 119.7 . . ?
C67 C66 H66 119.7 . . ?
C62 C67 C66 119.3(11) . . ?
C62 C67 H67 120.4 . . ?
C66 C67 H67 120.4 . . ?
C69 C68 C73 119.8(9) . . ?
C69 C68 P6 117.4(6) . . ?
C73 C68 P6 122.7(8) . . ?
C68 C69 C70 120.5(9) . . ?
C68 C69 H69 119.8 . . ?
C70 C69 H69 119.8 . . ?
C71 C70 C69 118.4(11) . . ?
C71 C70 H70 120.8 . . ?
C69 C70 H70 120.8 . . ?
C72 C71 C70 121.1(10) . . ?
C72 C71 H71 119.5 . . ?
C70 C71 H71 119.5 . . ?
C71 C72 C73 120.6(9) . . ?
C71 C72 H72 119.7 . . ?
C73 C72 H72 119.7 . . ?
C72 C73 C68 119.6(10) . . ?
C72 C73 H73 120.2 . . ?
C68 C73 H73 120.2 . . ?
C75 C74 C79 119.3(9) . . ?
C75 C74 P6 123.5(7) . . ?
C79 C74 P6 117.2(7) . . ?
C74 C75 C76 121.8(9) . . ?
C74 C75 H75 119.1 . . ?
C76 C75 H75 119.1 . . ?
C75 C76 C77 118.1(9) . . ?
C75 C76 H76 121.0 . . ?
C77 C76 H76 121.0 . . ?
C78 C77 C76 120.8(8) . . ?
C78 C77 P1 120.0(6) . . ?
C76 C77 P1 119.1(7) . . ?
C77 C78 C79 121.0(8) . . ?
C77 C78 H78 119.5 . . ?
C79 C78 H78 119.5 . . ?
C78 C79 C74 119.1(9) . . ?
C78 C79 H79 120.5 . . ?
C74 C79 H79 120.5 . . ?
C81 C80 C85 119.3(10) . . ?
C81 C80 P1 119.1(8) . . ?
C85 C80 P1 121.2(9) . . ?
C80 C81 C82 118.7(12) . . ?
C80 C81 H81 120.7 . . ?
C82 C81 H81 120.7 . . ?
C83 C82 C81 120.5(14) . . ?
C83 C82 H82 119.8 . . ?
C81 C82 H82 119.8 . . ?
C82 C83 C84 120.9(13) . . ?
C82 C83 H83 119.6 . . ?
C84 C83 H83 119.6 . . ?
C83 C84 C85 119.6(13) . . ?
C83 C84 H84 120.2 . . ?
C85 C84 H84 120.2 . . ?
C84 C85 C80 121.0(13) . . ?
C84 C85 H85 119.5 . . ?
C80 C85 H85 119.5 . . ?
C91 C86 C87 119.7(10) . . ?
C91 C86 P1 118.9(8) . . ?
C87 C86 P1 121.4(7) . . ?
C88 C87 C86 119.6(10) . . ?
C88 C87 H87 120.2 . . ?
C86 C87 H87 120.2 . . ?
C87 C88 C89 119.4(11) . . ?
C87 C88 H88 120.3 . . ?
C89 C88 H88 120.3 . . ?
C90 C89 C88 120.4(11) . . ?
C90 C89 H89 119.8 . . ?
C88 C89 H89 119.8 . . ?
C89 C90 C91 120.1(11) . . ?
C89 C90 H90 119.9 . . ?
C91 C90 H90 119.9 . . ?
C86 C91 C90 120.6(11) . . ?
C86 C91 H91 119.7 . . ?
C90 C91 H91 119.7 . . ?
C93 C92 Au1 172.5(8) . . ?
C93 C92 Cu1 94.1(8) . . ?
Au1 C92 Cu1 88.9(4) . . ?
C92 C93 C94 173.3(10) . . ?
C92 C93 Cu1 56.9(6) . . ?
C94 C93 Cu1 123.3(7) . . ?
C99 C94 C95 118.7(9) . . ?
C99 C94 C93 122.1(9) . . ?
C95 C94 C93 119.1(9) . . ?
C96 C95 C94 118.8(11) . . ?
C96 C95 H95 120.6 . . ?
C94 C95 H95 120.6 . . ?
C97 C96 C95 121.6(12) . . ?
C97 C96 H96 119.2 . . ?
C95 C96 H96 119.2 . . ?
C96 C97 C98 120.5(12) . . ?
C96 C97 H97 119.7 . . ?
C98 C97 H97 119.7 . . ?
C97 C98 C99 119.1(12) . . ?
C97 C98 H98 120.4 . . ?
C99 C98 H98 120.4 . . ?
C94 C99 C98 121.1(10) . . ?
C94 C99 H99 119.4 . . ?
C98 C99 H99 119.4 . . ?
C101 C100 Au1 174.4(9) . . ?
C101 C100 Cu2 90.1(7) . . ?
Au1 C100 Cu2 91.5(4) . . ?
C100 C101 C102 171.6(11) . . ?
C100 C101 Cu2 59.7(6) . . ?
C102 C101 Cu2 128.8(7) . . ?
C103 C102 C107 115.1(13) . . ?
C103 C102 C101 121.2(12) . . ?
C107 C102 C101 123.3(11) . . ?
C102 C103 C104 121.0(19) . . ?
C102 C103 H103 119.5 . . ?
C104 C103 H103 119.5 . . ?
C105 C104 C103 118(2) . . ?
C105 C104 H104 120.9 . . ?
C103 C104 H104 120.9 . . ?
C106 C105 C104 120(2) . . ?
C106 C105 H105 120.1 . . ?
C104 C105 H105 120.1 . . ?
C105 C106 C107 121.6(18) . . ?
C105 C106 H106 119.2 . . ?
C107 C106 H106 119.2 . . ?
C102 C107 C106 122.3(15) . . ?
C102 C107 H107 118.9 . . ?
C106 C107 H107 118.9 . . ?
C109 C108 Au3 174.7(9) . . ?
C109 C108 Cu1 92.2(7) . . ?
Au3 C108 Cu1 91.0(4) . . ?
C108 C109 C110 176.0(11) . . ?
C108 C109 Cu1 57.9(6) . . ?
C110 C109 Cu1 123.9(7) . . ?
C111 C110 C115 118.6(11) . . ?
C111 C110 C109 121.2(10) . . ?
C115 C110 C109 119.9(11) . . ?
C112 C111 C110 120.6(13) . . ?
C112 C111 H111 119.7 . . ?
C110 C111 H111 119.7 . . ?
C113 C112 C111 120.8(14) . . ?
C113 C112 H112 119.6 . . ?
C111 C112 H112 119.6 . . ?
C112 C113 C114 120.3(13) . . ?
C112 C113 H113 119.8 . . ?
C114 C113 H113 119.8 . . ?
C115 C114 C113 119.7(13) . . ?
C115 C114 H114 120.2 . . ?
C113 C114 H114 120.2 . . ?
C114 C115 C110 119.9(12) . . ?
C114 C115 H115 120.0 . . ?
C110 C115 H115 120.0 . . ?
C117 C116 Au3 170.2(8) . . ?
C117 C116 Cu2 100.7(8) . . ?
Au3 C116 Cu2 88.1(4) . . ?
C116 C117 C118 175.5(11) . . ?
C123 C118 C119 117.4(12) . . ?
C123 C118 C117 121.2(12) . . ?
C119 C118 C117 121.2(11) . . ?
C120 C119 C118 121.0(12) . . ?
C120 C119 H119 119.5 . . ?
C118 C119 H119 119.5 . . ?
C119 C120 C121 120.1(14) . . ?
C119 C120 H120 120.0 . . ?
C121 C120 H120 120.0 . . ?
C120 C121 C122 120.2(14) . . ?
C120 C121 H121 119.9 . . ?
C122 C121 H121 119.9 . . ?
C121 C122 C123 119.3(14) . . ?
C121 C122 H122 120.4 . . ?
C123 C122 H122 120.4 . . ?
C118 C123 C122 121.9(14) . . ?
C118 C123 H123 119.0 . . ?
C122 C123 H123 119.0 . . ?
C125 C124 Au5 168.1(9) . . ?
C125 C124 Cu1 105.8(7) . . ?
Au5 C124 Cu1 84.9(4) . . ?
C124 C125 C126 174.2(10) . . ?
C131 C126 C127 117.2(10) . . ?
C131 C126 C125 121.0(9) . . ?
C127 C126 C125 121.8(10) . . ?
C128 C127 C126 121.9(12) . . ?
C128 C127 H127 119.1 . . ?
C126 C127 H127 119.1 . . ?
C127 C128 C129 119.6(11) . . ?
C127 C128 H128 120.2 . . ?
C129 C128 H128 120.2 . . ?
C128 C129 C130 120.4(11) . . ?
C128 C129 H129 119.8 . . ?
C130 C129 H129 119.8 . . ?
C131 C130 C129 119.2(12) . . ?
C131 C130 H130 120.4 . . ?
C129 C130 H130 120.4 . . ?
C130 C131 C126 121.8(11) . . ?
C130 C131 H131 119.1 . . ?
C126 C131 H131 119.1 . . ?
C133 C132 Au5 164.2(10) . . ?
C133 C132 Cu2 97.4(8) . . ?
Au5 C132 Cu2 90.0(4) . . ?
C132 C133 C134 170.7(12) . . ?
C132 C133 Cu2 54.3(6) . . ?
C134 C133 Cu2 129.6(7) . . ?
C135 C134 C139 118.3(10) . . ?
C135 C134 C133 121.1(11) . . ?
C139 C134 C133 120.5(10) . . ?
C134 C135 C136 119.3(13) . . ?
C134 C135 H135 120.4 . . ?
C136 C135 H135 120.4 . . ?
C137 C136 C135 120.9(14) . . ?
C137 C136 H136 119.5 . . ?
C135 C136 H136 119.5 . . ?
C138 C137 C136 121.4(12) . . ?
C138 C137 H137 119.3 . . ?
C136 C137 H137 119.3 . . ?
C137 C138 C139 118.5(14) . . ?
C137 C138 H138 120.8 . . ?
C139 C138 H138 120.8 . . ?
C138 C139 C134 121.5(12) . . ?
C138 C139 H139 119.2 . . ?
C134 C139 H139 119.2 . . ?
C142 C140 H14A 109.5 . . ?
C142 C140 H14B 109.5 . . ?
H14A C140 H14B 109.5 . . ?
C142 C140 H14C 109.5 . . ?
H14A C140 H14C 109.5 . . ?
H14B C140 H14C 109.5 . . ?
C142 C141 H14D 109.5 . . ?
C142 C141 H14E 109.5 . . ?
H14D C141 H14E 109.5 . . ?
C142 C141 H14F 109.5 . . ?
H14D C141 H14F 109.5 . . ?
H14E C141 H14F 109.5 . . ?
O1 C142 C140 120.1(17) . . ?
O1 C142 C141 123.1(17) . . ?
C140 C142 C141 116.8(14) . . ?
C145 C143 H14G 109.5 . . ?
C145 C143 H14H 109.5 . . ?
H14G C143 H14H 109.5 . . ?
C145 C143 H14I 109.5 . . ?
H14G C143 H14I 109.5 . . ?
H14H C143 H14I 109.5 . . ?
C145 C144 H14J 109.5 . . ?
C145 C144 H14K 109.5 . . ?
H14J C144 H14K 109.5 . . ?
C145 C144 H14L 109.5 . . ?
H14J C144 H14L 109.5 . . ?
H14K C144 H14L 109.5 . . ?
O2 C145 C144 130(2) . . ?
O2 C145 C143 115(2) . . ?
C144 C145 C143 115(2) . . ?
C148 C146 H14M 109.5 . . ?
C148 C146 H14N 109.5 . . ?
H14M C146 H14N 109.5 . . ?
C148 C146 H14O 109.5 . . ?
H14M C146 H14O 109.5 . . ?
H14N C146 H14O 109.5 . . ?
C148 C147 H14P 109.5 . . ?
C148 C147 H14Q 109.5 . . ?
H14P C147 H14Q 109.5 . . ?
C148 C147 H14R 109.5 . . ?
H14P C147 H14R 109.5 . . ?
H14Q C147 H14R 109.5 . . ?
O3 C148 C147 113(3) . . ?
O3 C148 C146 137(2) . . ?
C147 C148 C146 107(3) . . ?
O4 C151 C149 122(3) . . ?
O4 C151 C150 121(3) . . ?
C149 C151 C150 116(3) . . ?
C154 C153 H15D 109.5 . . ?
C154 C153 H15E 109.5 . . ?
H15D C153 H15E 109.5 . . ?
C154 C153 H15F 109.5 . . ?
H15D C153 H15F 109.5 . . ?
H15E C153 H15F 109.5 . . ?
O5 C154 C153 121(3) . . ?
O5 C154 C152 118(4) . . ?
C153 C154 C152 121(4) . . ?
C154 C152 H15G 109.5 . . ?
C154 C152 H15H 109.5 . . ?
H15G C152 H15H 109.5 . . ?
C154 C152 H15I 109.5 . . ?
H15G C152 H15I 109.5 . . ?
H15H C152 H15I 109.5 . . ?

loop_
_geom_bond_atom_site_label_1
_geom_bond_atom_site_label_2
_geom_bond_distance
_geom_bond_site_symmetry_2
_geom_bond_publ_flag
Au1 C100 1.989(11) . ?
Au1 C92 1.990(10) . ?
Au1 Cu1 2.8516(13) . ?
Au1 Au2 2.8649(6) . ?
Au1 Cu2 2.9088(13) . ?
Au1 Au5 3.3394(7) . ?
Au1 Au3 3.3603(7) . ?
Au2 P2 2.310(3) . ?
Au2 P1 2.321(2) . ?
Au3 C108 1.972(12) . ?
Au3 C116 2.003(12) . ?
Au3 Cu2 2.8324(13) . ?
Au3 Au4 2.8730(7) . ?
Au3 Cu1 2.8923(13) . ?
Au3 Au5 3.3347(9) . ?
Au4 P3 2.308(2) . ?
Au4 P4 2.312(2) . ?
Au5 C132 2.008(11) . ?
Au5 C124 2.014(10) . ?
Au5 Cu1 2.7572(12) . ?
Au5 Au6 2.8665(8) . ?
Au5 Cu2 2.8768(13) . ?
Au6 P5 2.301(2) . ?
Au6 P6 2.304(2) . ?
Cu1 C124 2.070(9) . ?
Cu1 C108 2.081(9) . ?
Cu1 C92 2.081(10) . ?
Cu1 C109 2.454(10) . ?
Cu1 C93 2.479(10) . ?
Cu2 C132 2.062(10) . ?
Cu2 C116 2.070(9) . ?
Cu2 C100 2.072(9) . ?
Cu2 C101 2.400(10) . ?
Cu2 C133 2.518(10) . ?
P1 C80 1.798(10) . ?
P1 C86 1.814(10) . ?
P1 C77 1.821(9) . ?
P2 C1 1.810(10) . ?
P2 C7 1.813(10) . ?
P2 C13 1.814(9) . ?
P3 C25 1.806(9) . ?
P3 C26 1.809(9) . ?
P3 C16 1.815(9) . ?
P4 C32 1.800(9) . ?
P4 C38 1.808(10) . ?
P4 C44 1.812(8) . ?
P5 C56 1.803(10) . ?
P5 C50 1.807(8) . ?
P5 C47 1.818(8) . ?
P6 C62 1.799(9) . ?
P6 C68 1.801(9) . ?
P6 C74 1.810(10) . ?
P7 F6 1.543(8) . ?
P7 F5 1.563(8) . ?
P7 F4 1.569(7) . ?
P7 F3 1.576(8) . ?
P7 F2 1.577(7) . ?
P7 F1 1.588(7) . ?
P8 F12 1.558(8) . ?
P8 F9 1.559(6) . ?
P8 F10 1.568(8) . ?
P8 F8 1.572(7) . ?
P8 F7 1.573(6) . ?
P8 F11 1.583(7) . ?
O1 C142 1.164(16) . ?
O2 C145 1.23(2) . ?
C1 C6 1.373(14) . ?
C1 C2 1.388(13) . ?
C2 C3 1.351(15) . ?
C2 H2 0.9500 . ?
C3 C4 1.369(16) . ?
C3 H3 0.9500 . ?
C4 C5 1.351(15) . ?
C4 H4 0.9500 . ?
C5 C6 1.380(15) . ?
C5 H5 0.9500 . ?
C6 H6 0.9500 . ?
C7 C8 1.369(14) . ?
C7 C12 1.379(14) . ?
C8 C9 1.387(15) . ?
C8 H8 0.9500 . ?
C9 C10 1.340(18) . ?
C9 H9 0.9500 . ?
C10 C11 1.339(18) . ?
C10 H10 0.9500 . ?
C11 C12 1.389(14) . ?
C11 H11 0.9500 . ?
C12 H12 0.9500 . ?
C13 C18 1.383(12) . ?
C13 C14 1.392(12) . ?
C14 C15 1.372(13) . ?
C14 H14 0.9500 . ?
C15 C16 1.384(12) . ?
C15 H15 0.9500 . ?
C16 C17 1.373(12) . ?
C17 C18 1.384(12) . ?
C17 H17 0.9500 . ?
C18 H18 0.9500 . ?
C20 C21 1.368(13) . ?
C20 C25 1.396(12) . ?
C20 H20 0.9500 . ?
C21 C22 1.363(14) . ?
C21 H21 0.9500 . ?
C22 C23 1.357(13) . ?
C22 H22 0.9500 . ?
C23 C24 1.388(13) . ?
C23 H23 0.9500 . ?
C24 C25 1.372(12) . ?
C24 H24 0.9500 . ?
C26 C31 1.364(13) . ?
C26 C27 1.393(13) . ?
C27 C28 1.377(12) . ?
C27 H27 0.9500 . ?
C28 C29 1.359(14) . ?
C28 H28 0.9500 . ?
C29 C30 1.349(14) . ?
C29 H29 0.9500 . ?
C30 C31 1.376(12) . ?
C30 H30 0.9500 . ?
C31 H31 0.9500 . ?
C32 C37 1.355(13) . ?
C32 C33 1.383(13) . ?
C33 C34 1.370(14) . ?
C33 H33 0.9500 . ?
C34 C35 1.342(14) . ?
C34 H34 0.9500 . ?
C35 C36 1.343(14) . ?
C35 H35 0.9500 . ?
C36 C37 1.383(14) . ?
C36 H36 0.9500 . ?
C37 H37 0.9500 . ?
C38 C39 1.381(12) . ?
C38 C43 1.404(13) . ?
C39 C40 1.374(15) . ?
C39 H39 0.9500 . ?
C40 C41 1.357(16) . ?
C40 H40 0.9500 . ?
C41 C42 1.380(14) . ?
C41 H41 0.9500 . ?
C42 C43 1.347(13) . ?
C42 H42 0.9500 . ?
C43 H43 0.9500 . ?
C44 C45 1.382(11) . ?
C44 C49 1.387(12) . ?
C45 C46 1.387(11) . ?
C45 H45 0.9500 . ?
C46 C47 1.369(12) . ?
C46 H46 0.9500 . ?
C47 C48 1.407(11) . ?
C48 C49 1.362(11) . ?
C48 H48 0.9500 . ?
C49 H49 0.9500 . ?
C50 C51 1.372(13) . ?
C50 C55 1.373(12) . ?
C51 C52 1.380(13) . ?
C51 H51 0.9500 . ?
C52 C53 1.380(14) . ?
C52 H52 0.9500 . ?
C53 C54 1.355(14) . ?
C53 H53 0.9500 . ?
C54 C55 1.380(13) . ?
C54 H54 0.9500 . ?
C55 H55 0.9500 . ?
C56 C57 1.373(13) . ?
C56 C61 1.394(12) . ?
C57 C58 1.367(14) . ?
C57 H57 0.9500 . ?
C58 C59 1.380(15) . ?
C58 H58 0.9500 . ?
C59 C60 1.388(16) . ?
C59 H59 0.9500 . ?
C60 C61 1.387(15) . ?
C60 H60 0.9500 . ?
C61 H61 0.9500 . ?
C62 C63 1.372(13) . ?
C62 C67 1.388(13) . ?
C63 C64 1.387(16) . ?
C63 H63 0.9500 . ?
C64 C65 1.369(19) . ?
C64 H64 0.9500 . ?
C65 C66 1.357(19) . ?
C65 H65 0.9500 . ?
C66 C67 1.397(14) . ?
C66 H66 0.9500 . ?
C67 H67 0.9500 . ?
C68 C69 1.379(13) . ?
C68 C73 1.382(12) . ?
C69 C70 1.395(14) . ?
C69 H69 0.9500 . ?
C70 C71 1.386(14) . ?
C70 H70 0.9500 . ?
C71 C72 1.356(15) . ?
C71 H71 0.9500 . ?
C72 C73 1.380(13) . ?
C72 H72 0.9500 . ?
C73 H73 0.9500 . ?
C74 C75 1.363(13) . ?
C74 C79 1.413(12) . ?
C75 C76 1.391(13) . ?
C75 H75 0.9500 . ?
C76 C77 1.397(12) . ?
C76 H76 0.9500 . ?
C77 C78 1.361(13) . ?
C78 C79 1.379(12) . ?
C78 H78 0.9500 . ?
C79 H79 0.9500 . ?
C80 C81 1.358(16) . ?
C80 C85 1.377(14) . ?
C81 C82 1.409(17) . ?
C81 H81 0.9500 . ?
C82 C83 1.332(19) . ?
C82 H82 0.9500 . ?
C83 C84 1.352(19) . ?
C83 H83 0.9500 . ?
C84 C85 1.359(16) . ?
C84 H84 0.9500 . ?
C85 H85 0.9500 . ?
C86 C91 1.359(13) . ?
C86 C87 1.388(14) . ?
C87 C88 1.377(14) . ?
C87 H87 0.9500 . ?
C88 C89 1.377(16) . ?
C88 H88 0.9500 . ?
C89 C90 1.358(17) . ?
C89 H89 0.9500 . ?
C90 C91 1.363(15) . ?
C90 H90 0.9500 . ?
C91 H91 0.9500 . ?
C92 C93 1.208(13) . ?
C93 C94 1.444(14) . ?
C94 C99 1.363(14) . ?
C94 C95 1.402(13) . ?
C95 C96 1.373(15) . ?
C95 H95 0.9500 . ?
C96 C97 1.340(17) . ?
C96 H96 0.9500 . ?
C97 C98 1.365(17) . ?
C97 H97 0.9500 . ?
C98 C99 1.381(16) . ?
C98 H98 0.9500 . ?
C99 H99 0.9500 . ?
C100 C101 1.208(13) . ?
C101 C102 1.418(15) . ?
C102 C103 1.32(2) . ?
C102 C107 1.355(15) . ?
C103 C104 1.44(3) . ?
C103 H103 0.9500 . ?
C104 C105 1.31(3) . ?
C104 H104 0.9500 . ?
C105 C106 1.26(2) . ?
C105 H105 0.9500 . ?
C106 C107 1.36(2) . ?
C106 H106 0.9500 . ?
C107 H107 0.9500 . ?
C108 C109 1.224(14) . ?
C109 C110 1.414(15) . ?
C110 C111 1.380(16) . ?
C110 C115 1.414(15) . ?
C111 C112 1.368(18) . ?
C111 H111 0.9500 . ?
C112 C113 1.36(2) . ?
C112 H112 0.9500 . ?
C113 C114 1.383(19) . ?
C113 H113 0.9500 . ?
C114 C115 1.379(17) . ?
C114 H114 0.9500 . ?
C115 H115 0.9500 . ?
C116 C117 1.194(14) . ?
C117 C118 1.431(16) . ?
C118 C123 1.362(17) . ?
C118 C119 1.403(16) . ?
C119 C120 1.355(16) . ?
C119 H119 0.9500 . ?
C120 C121 1.368(18) . ?
C120 H120 0.9500 . ?
C121 C122 1.37(2) . ?
C121 H121 0.9500 . ?
C122 C123 1.375(19) . ?
C122 H122 0.9500 . ?
C123 H123 0.9500 . ?
C124 C125 1.183(13) . ?
C125 C126 1.443(14) . ?
C126 C131 1.374(15) . ?
C126 C127 1.394(13) . ?
C127 C128 1.354(15) . ?
C127 H127 0.9500 . ?
C128 C129 1.363(16) . ?
C128 H128 0.9500 . ?
C129 C130 1.383(16) . ?
C129 H129 0.9500 . ?
C130 C131 1.364(15) . ?
C130 H130 0.9500 . ?
C131 H131 0.9500 . ?
C132 C133 1.205(13) . ?
C133 C134 1.428(14) . ?
C134 C135 1.383(15) . ?
C134 C139 1.397(15) . ?
C135 C136 1.391(18) . ?
C135 H135 0.9500 . ?
C136 C137 1.37(2) . ?
C136 H136 0.9500 . ?
C137 C138 1.35(2) . ?
C137 H137 0.9500 . ?
C138 C139 1.396(16) . ?
C138 H138 0.9500 . ?
C139 H139 0.9500 . ?
C140 C142 1.47(2) . ?
C140 H14A 0.9800 . ?
C140 H14B 0.9800 . ?
C140 H14C 0.9800 . ?
C141 C142 1.51(2) . ?
C141 H14D 0.9800 . ?
C141 H14E 0.9800 . ?
C141 H14F 0.9800 . ?
C143 C145 1.53(3) . ?
C143 H14G 0.9800 . ?
C143 H14H 0.9800 . ?
C143 H14I 0.9800 . ?
C144 C145 1.40(2) . ?
C144 H14J 0.9800 . ?
C144 H14K 0.9800 . ?
C144 H14L 0.9800 . ?
O3 C148 1.07(2) . ?
C146 C148 1.386(15) . ?
C146 H14M 0.9800 . ?
C146 H14N 0.9800 . ?
C146 H14O 0.9800 . ?
C147 C148 1.375(15) . ?
C147 H14P 0.9800 . ?
C147 H14Q 0.9800 . ?
C147 H14R 0.9800 . ?
O4 C151 1.25(3) . ?
C149 C151 1.53(3) . ?
C149 H14S 0.9800 . ?
C149 H14T 0.9800 . ?
C149 H14U 0.9800 . ?
C150 C151 1.55(3) . ?
C150 H15A 0.9800 . ?
C150 H15B 0.9800 . ?
C150 H15C 0.9800 . ?
O5 C154 1.24(5) . ?
C153 C154 1.48(5) . ?
C153 H15D 0.9800 . ?
C153 H15E 0.9800 . ?
C153 H15F 0.9800 . ?
C154 C152 1.60(5) . ?
C152 H15G 0.9800 . ?
C152 H15H 0.9800 . ?
C152 H15I 0.9800 . ?
